data_7100791
loop_
_publ_author_name
'John D. Kennedy'
'Michael G. S. Londesborough'
'Elizabeth J. MacLean'
'S. J. Teat'
'Mark Thornton-Pett'

_publ_section_title
;
Macropolyhedral boron-containing cluster chemistry.
Synchrotron X-ray structural analysis of [(PMe2Ph)2Pd2B16H20(PMe2Ph)2]
and [(PMe2Ph)3Pt2B16H18(PMe2Ph)]: Models of intermediates to more
condensed metallaboranes from the [(PMe2Ph)2PtB8H12] thermolysis system.
;
_journal_name_full 'Chemical Communications'
_journal_paper_doi 10.1039/b419242g
_journal_year 2005
_chemical_formula_sum 'C32 H64 B16 P4 Pd2'
_chemical_formula_weight 958.47
_space_group_IT_number 2
_symmetry_cell_setting triclinic
_symmetry_space_group_name_Hall '-P 1'
_symmetry_space_group_name_H-M 'P -1'
_cell_angle_alpha 84.051(2)
_cell_angle_beta 83.669(2)
_cell_angle_gamma 81.165(2)
_cell_formula_units_Z 8
_cell_length_a 9.5388(4)
_cell_length_b 30.0590(14)
_cell_length_c 33.0514(15)
_cell_measurement_temperature 150(2)
_cell_volume 9270.8(7)
_diffrn_ambient_temperature 150(2)
_exptl_crystal_density_diffrn 1.373
_cod_database_code 7100791

loop_
_symmetry_equiv_pos_as_xyz
'x, y, z'
'-x, -y, -z'

loop_
_atom_site_label
_atom_site_type_symbol
_atom_site_fract_x
_atom_site_fract_y
_atom_site_fract_z
_atom_site_U_iso_or_equiv
_atom_site_adp_type
_atom_site_occupancy
_atom_site_symmetry_multiplicity
_atom_site_calc_flag
_atom_site_refinement_flags
_atom_site_disorder_assembly
_atom_site_disorder_group
B1C B 3.2364(3) 0.47056(10) 0.39413(9) 0.0188(5) Uani 1 1 d . . .
H1C H 3.179(3) 0.4604(9) 0.4213(9) 0.025(8) Uiso 1 1 d . . .
B1'C B 3.4076(3) 0.44832(11) 0.22895(9) 0.0233(6) Uani 1 1 d . . .
H1'C H 3.436(3) 0.4815(10) 0.2179(9) 0.032(8) Uiso 1 1 d . . .
B2C B 3.3430(3) 0.42914(9) 0.36416(9) 0.0187(5) Uani 1 1 d . . .
H2C H 3.359(3) 0.3942(10) 0.3769(9) 0.024(8) Uiso 1 1 d . . .
B2'C B 3.5206(3) 0.40327(12) 0.20398(10) 0.0270(7) Uani 1 1 d . . .
H2'C H 3.603(4) 0.4125(11) 0.1795(10) 0.043(10) Uiso 1 1 d . . .
B3C B 3.4220(3) 0.46812(9) 0.38727(9) 0.0194(5) Uani 1 1 d . . .
H3C H 3.487(3) 0.4571(10) 0.4125(9) 0.029(8) Uiso 1 1 d . . .
B3'C B 3.3379(3) 0.41517(11) 0.19683(9) 0.0234(6) Uani 1 1 d . . .
H3'C H 3.315(3) 0.4285(10) 0.1648(9) 0.028(8) Uiso 1 1 d . . .
B4C B 3.3137(3) 0.52132(10) 0.38270(9) 0.0195(6) Uani 1 1 d . . .
H4C H 3.312(4) 0.5436(12) 0.4077(11) 0.050(11) Uiso 1 1 d . . .
B5C B 3.1793(3) 0.45681(9) 0.34792(9) 0.0176(5) Uani 1 1 d . . .
H51C H 3.164(3) 0.4948(11) 0.3247(10) 0.039(9) Uiso 1 1 d . . .
B5'C B 3.5380(3) 0.41353(12) 0.25508(9) 0.0262(6) Uani 1 1 d . . .
H5'C H 3.629(3) 0.4220(10) 0.2640(9) 0.033(9) Uiso 1 1 d . . .
Pd6C Pd 3.33696(2) 0.438511(6) 0.296183(6) 0.01661(4) Uani 1 1 d . . .
B6'C B 3.5509(4) 0.35732(13) 0.23908(11) 0.0327(7) Uani 1 1 d . . .
H6'C H 3.634(3) 0.3326(11) 0.2393(10) 0.035(9) Uiso 1 1 d . . .
H56C H 3.519(4) 0.3727(12) 0.2721(11) 0.050(10) Uiso 1 1 d . . .
B7C B 3.4910(3) 0.45174(9) 0.33735(9) 0.0187(5) Uani 1 1 d . . .
H7C H 3.603(3) 0.4350(8) 0.3331(8) 0.013(7) Uiso 1 1 d . . .
H78C H 3.480(4) 0.4890(11) 0.3135(10) 0.046(10) Uiso 1 1 d . . .
B7'C B 3.4149(4) 0.35836(12) 0.20498(11) 0.0302(7) Uani 1 1 d . . .
H67C H 3.443(3) 0.3380(10) 0.2391(9) 0.029(8) Uiso 1 1 d . . .
H7'C H 3.442(3) 0.3325(10) 0.1832(9) 0.033(9) Uiso 1 1 d . . .
B8C B 3.4718(3) 0.51154(9) 0.34927(9) 0.0187(5) Uani 1 1 d . . .
H8C H 3.571(3) 0.5251(9) 0.3511(8) 0.014(7) Uiso 1 1 d . . .
B8'C B 3.2225(3) 0.37942(10) 0.22091(9) 0.0231(6) Uani 1 1 d . . .
H8'C H 3.213(3) 0.3574(9) 0.2471(8) 0.018(7) Uiso 1 1 d . . .
Pd9C Pd 3.29603(2) 0.558703(6) 0.320992(5) 0.01555(4) Uani 1 1 d . . .
B9'C B 3.2213(3) 0.43629(10) 0.23686(9) 0.0226(6) Uani 1 1 d . . .
H9'C H 3.142(3) 0.4615(11) 0.2288(10) 0.038(9) Uiso 1 1 d . . .
H9"C H 3.192(3) 0.4232(10) 0.2742(9) 0.029(8) Uiso 1 1 d . . .
B10C B 3.1555(3) 0.51604(10) 0.36144(9) 0.0195(5) Uani 1 1 d . . .
H10C H 3.052(3) 0.5326(9) 0.3692(8) 0.019(7) Uiso 1 1 d . . .
P11C P 2.99660(7) 0.43738(2) 0.34867(2) 0.02035(13) Uani 1 1 d . . .
C12C C 2.8865(3) 0.44543(10) 0.39635(10) 0.0342(7) Uani 1 1 d . . .
H12D H 2.7884 0.4416 0.3930 0.051 Uiso 1 1 calc R . .
H12E H 2.8880 0.4759 0.4041 0.051 Uiso 1 1 calc R . .
H12F H 2.9235 0.4231 0.4178 0.051 Uiso 1 1 calc R . .
C13C C 2.9002(3) 0.47226(10) 0.30982(10) 0.0316(7) Uani 1 1 d . . .
H13D H 2.9492 0.4667 0.2828 0.047 Uiso 1 1 calc R . .
H13E H 2.8961 0.5042 0.3143 0.047 Uiso 1 1 calc R . .
H13F H 2.8032 0.4648 0.3114 0.047 Uiso 1 1 calc R . .
C14C C 2.9967(3) 0.37911(9) 0.33930(8) 0.0228(5) Uani 1 1 d . . .
C15C C 2.8747(3) 0.36674(11) 0.32655(11) 0.0376(7) Uani 1 1 d . . .
H15C H 2.7946 0.3890 0.3219 0.045 Uiso 1 1 calc R . .
C16C C 2.8700(4) 0.32197(11) 0.32068(11) 0.0418(8) Uani 1 1 d . . .
H16C H 2.7864 0.3139 0.3120 0.050 Uiso 1 1 calc R . .
C17C C 2.9827(4) 0.28972(10) 0.32714(11) 0.0397(8) Uani 1 1 d . . .
H17C H 2.9774 0.2590 0.3240 0.048 Uiso 1 1 calc R . .
C18C C 3.1047(4) 0.30191(11) 0.33831(16) 0.0660(14) Uani 1 1 d . . .
H18C H 3.1855 0.2796 0.3417 0.079 Uiso 1 1 calc R . .
C19C C 3.1121(4) 0.34659(10) 0.34483(14) 0.0551(11) Uani 1 1 d . . .
H19C H 3.1968 0.3544 0.3531 0.066 Uiso 1 1 calc R . .
P20C P 3.08807(8) 0.36981(3) 0.18484(2) 0.02684(16) Uani 1 1 d . . .
C21C C 3.1650(4) 0.33366(12) 0.14519(10) 0.0432(8) Uani 1 1 d . . .
H21J H 3.0917 0.3305 0.1275 0.065 Uiso 1 1 calc R . .
H21K H 3.2024 0.3038 0.1577 0.065 Uiso 1 1 calc R . .
H21L H 3.2427 0.3470 0.1289 0.065 Uiso 1 1 calc R . .
C22C C 2.9498(4) 0.34145(11) 0.21297(10) 0.0403(8) Uani 1 1 d . . .
H22G H 2.9021 0.3597 0.2348 0.060 Uiso 1 1 calc R . .
H22H H 2.9918 0.3119 0.2250 0.060 Uiso 1 1 calc R . .
H22I H 2.8802 0.3373 0.1945 0.060 Uiso 1 1 calc R . .
C23C C 2.9963(3) 0.41995(10) 0.15898(9) 0.0291(6) Uani 1 1 d . . .
C24C C 3.0370(4) 0.43375(11) 0.11851(9) 0.0382(8) Uani 1 1 d . . .
H24C H 3.1165 0.4170 0.1043 0.046 Uiso 1 1 calc R . .
C25C C 2.9641(4) 0.47138(12) 0.09862(11) 0.0483(10) Uani 1 1 d . . .
H25C H 2.9932 0.4804 0.0710 0.058 Uiso 1 1 calc R . .
C26C C 2.8467(4) 0.49616(12) 0.11944(12) 0.0474(9) Uani 1 1 d . . .
H26C H 2.7956 0.5220 0.1059 0.057 Uiso 1 1 calc R . .
C27C C 2.8057(4) 0.48310(12) 0.15946(12) 0.0458(9) Uani 1 1 d . . .
H27C H 2.7262 0.5000 0.1736 0.055 Uiso 1 1 calc R . .
C28C C 2.8806(3) 0.44500(11) 0.17953(10) 0.0368(7) Uani 1 1 d . . .
H28C H 2.8522 0.4362 0.2073 0.044 Uiso 1 1 calc R . .
P29C P 3.10201(7) 0.61001(2) 0.30022(2) 0.01930(13) Uani 1 1 d . . .
C30C C 3.1391(3) 0.66829(9) 0.29296(9) 0.0269(6) Uani 1 1 d . . .
H30A H 3.2178 0.6708 0.2715 0.040 Uiso 1 1 calc R . .
H30B H 3.1654 0.6769 0.3186 0.040 Uiso 1 1 calc R . .
H30C H 3.0539 0.6884 0.2849 0.040 Uiso 1 1 calc R . .
C31C C 2.9392(3) 0.61655(9) 0.33520(9) 0.0287(6) Uani 1 1 d . . .
H31D H 2.8703 0.6410 0.3239 0.043 Uiso 1 1 calc R . .
H31E H 2.9618 0.6239 0.3617 0.043 Uiso 1 1 calc R . .
H31F H 2.8983 0.5883 0.3388 0.043 Uiso 1 1 calc R . .
C32C C 3.0339(3) 0.60130(8) 0.25277(8) 0.0208(5) Uani 1 1 d . . .
C33C C 3.0819(3) 0.56147(9) 0.23431(8) 0.0260(6) Uani 1 1 d . . .
H33C H 3.1503 0.5392 0.2464 0.031 Uiso 1 1 calc R . .
C34C C 3.0302(3) 0.55413(10) 0.19806(9) 0.0320(6) Uani 1 1 d . . .
H34C H 3.0640 0.5270 0.1854 0.038 Uiso 1 1 calc R . .
C35C C 2.9297(3) 0.58627(10) 0.18048(9) 0.0314(6) Uani 1 1 d . . .
H35C H 2.8946 0.5813 0.1558 0.038 Uiso 1 1 calc R . .
C36C C 2.8805(3) 0.62558(10) 0.19883(9) 0.0315(7) Uani 1 1 d . . .
H36C H 2.8111 0.6476 0.1868 0.038 Uiso 1 1 calc R . .
C37C C 2.9319(3) 0.63329(9) 0.23489(9) 0.0276(6) Uani 1 1 d . . .
H37C H 2.8972 0.6604 0.2474 0.033 Uiso 1 1 calc R . .
P38C P 3.46455(7) 0.58710(2) 0.27260(2) 0.01881(13) Uani 1 1 d . . .
C39C C 3.4126(3) 0.59911(10) 0.22073(8) 0.0298(6) Uani 1 1 d . . .
H39D H 3.4913 0.6099 0.2027 0.045 Uiso 1 1 calc R . .
H39E H 3.3286 0.6224 0.2205 0.045 Uiso 1 1 calc R . .
H39F H 3.3898 0.5715 0.2112 0.045 Uiso 1 1 calc R . .
C40C C 3.6355(3) 0.55204(10) 0.26276(10) 0.0320(7) Uani 1 1 d . . .
H40A H 3.6913 0.5664 0.2398 0.048 Uiso 1 1 calc R . .
H40B H 3.6200 0.5223 0.2561 0.048 Uiso 1 1 calc R . .
H40C H 3.6875 0.5485 0.2871 0.048 Uiso 1 1 calc R . .
C41C C 3.5144(3) 0.63984(8) 0.28531(8) 0.0188(5) Uani 1 1 d . . .
C42C C 3.5532(3) 0.67335(9) 0.25567(8) 0.0263(6) Uani 1 1 d . . .
H42C H 3.5544 0.6692 0.2275 0.032 Uiso 1 1 calc R . .
C43C C 3.5904(4) 0.71308(10) 0.26718(10) 0.0347(7) Uani 1 1 d . . .
H43C H 3.6160 0.7360 0.2469 0.042 Uiso 1 1 calc R . .
C44C C 3.5899(3) 0.71909(10) 0.30831(10) 0.0326(7) Uani 1 1 d . . .
H44C H 3.6161 0.7460 0.3162 0.039 Uiso 1 1 calc R . .
C45C C 3.5514(3) 0.68614(11) 0.33765(9) 0.0342(7) Uani 1 1 d . . .
H45C H 3.5519 0.6902 0.3657 0.041 Uiso 1 1 calc R . .
C46C C 3.5116(3) 0.64677(10) 0.32645(8) 0.0269(6) Uani 1 1 d . . .
H46C H 3.4823 0.6246 0.3469 0.032 Uiso 1 1 calc R . .
B1B B 2.4857(3) 0.72876(10) 0.15137(8) 0.0194(6) Uani 1 1 d . . .
H1B H 2.423(3) 0.7238(9) 0.1799(9) 0.022(7) Uiso 1 1 d . . .
B1'B B 2.6855(3) 0.67815(11) -0.00650(9) 0.0245(6) Uani 1 1 d . . .
H1'B H 2.718(3) 0.7104(10) -0.0224(9) 0.029(8) Uiso 1 1 d . . .
B2B B 2.5965(3) 0.68358(10) 0.12691(9) 0.0180(5) Uani 1 1 d . . .
H2B H 2.613(3) 0.6495(10) 0.1436(9) 0.026(8) Uiso 1 1 d . . .
B2'B B 2.7904(4) 0.62607(13) -0.02176(10) 0.0307(7) Uani 1 1 d . . .
H2'B H 2.877(3) 0.6256(11) -0.0438(10) 0.038(9) Uiso 1 1 d . . .
B3B B 2.6718(3) 0.72644(9) 0.14575(9) 0.0195(6) Uani 1 1 d . . .
H3B H 2.738(3) 0.7214(10) 0.1701(9) 0.031(8) Uiso 1 1 d . . .
B3'B B 2.6117(3) 0.64107(11) -0.03394(9) 0.0244(6) Uani 1 1 d . . .
H3'B H 2.593(3) 0.6508(10) -0.0643(9) 0.028(8) Uiso 1 1 d . . .
B4B B 2.5624(3) 0.77884(10) 0.13498(9) 0.0207(6) Uani 1 1 d . . .
H4B H 2.560(3) 0.8052(10) 0.1583(9) 0.029(8) Uiso 1 1 d . . .
B5B B 2.4352(3) 0.70833(9) 0.10710(8) 0.0162(5) Uani 1 1 d . . .
H51B H 2.425(3) 0.7443(10) 0.0806(9) 0.031(8) Uiso 1 1 d . . .
B5'B B 2.8003(3) 0.64526(12) 0.02636(10) 0.0270(7) Uani 1 1 d . . .
H5'B H 2.908(3) 0.6523(10) 0.0338(9) 0.037(9) Uiso 1 1 d . . .
Pd6B Pd 2.59917(2) 0.682585(6) 0.059377(6) 0.01625(4) Uani 1 1 d . . .
B6'B B 2.7997(4) 0.58648(12) 0.01954(11) 0.0325(7) Uani 1 1 d . . .
H56B H 2.763(3) 0.6108(11) 0.0494(10) 0.037(9) Uiso 1 1 d . . .
H6'B H 2.885(3) 0.5572(10) 0.0263(9) 0.027(8) Uiso 1 1 d . . .
B7B B 2.7476(3) 0.70303(9) 0.09908(8) 0.0170(5) Uani 1 1 d . . .
H7B H 2.858(3) 0.6857(8) 0.0964(7) 0.010(6) Uiso 1 1 d . . .
H78B H 2.737(4) 0.7383(11) 0.0713(10) 0.044(10) Uiso 1 1 d . . .
B7'B B 2.6700(4) 0.58453(12) -0.01630(11) 0.0299(7) Uani 1 1 d . . .
H7'B H 2.692(3) 0.5547(11) -0.0316(10) 0.040(9) Uiso 1 1 d . . .
H67B H 2.682(4) 0.5688(12) 0.0232(12) 0.059(11) Uiso 1 1 d . . .
B8B B 2.7243(3) 0.76527(9) 0.10370(9) 0.0188(5) Uani 1 1 d . . .
H8B H 2.825(3) 0.7793(9) 0.1037(8) 0.015(7) Uiso 1 1 d . . .
B8'B B 2.4806(3) 0.61277(11) -0.00716(10) 0.0243(6) Uani 1 1 d . . .
H8'B H 2.453(3) 0.5969(10) 0.0217(10) 0.036(9) Uiso 1 1 d . . .
Pd9B Pd 2.55121(2) 0.807513(6) 0.070299(6) 0.01695(4) Uani 1 1 d . . .
B9'B B 2.4936(3) 0.67200(10) 0.00018(9) 0.0206(6) Uani 1 1 d . . .
H9'B H 2.419(3) 0.6992(10) -0.0128(9) 0.027(8) Uiso 1 1 d . . .
H9"B H 2.468(3) 0.6678(9) 0.0359(9) 0.025(8) Uiso 1 1 d . . .
B10B B 2.4085(3) 0.76958(10) 0.11421(9) 0.0195(6) Uani 1 1 d . . .
H10B H 2.298(3) 0.7855(9) 0.1206(8) 0.021(7) Uiso 1 1 d . . .
P11B P 2.25532(7) 0.68713(2) 0.10835(2) 0.01742(12) Uani 1 1 d . . .
C12B C 2.1642(3) 0.71550(9) 0.06549(9) 0.0263(6) Uani 1 1 d . . .
H12J H 2.2185 0.7068 0.0399 0.039 Uiso 1 1 calc R . .
H12K H 2.1562 0.7483 0.0664 0.039 Uiso 1 1 calc R . .
H12L H 2.0688 0.7068 0.0670 0.039 Uiso 1 1 calc R . .
C13B C 2.1364(3) 0.70050(10) 0.15348(9) 0.0281(6) Uani 1 1 d . . .
H13J H 2.0414 0.6936 0.1502 0.042 Uiso 1 1 calc R . .
H13K H 2.1305 0.7327 0.1571 0.042 Uiso 1 1 calc R . .
H13L H 2.1732 0.6824 0.1775 0.042 Uiso 1 1 calc R . .
C14B C 2.2644(3) 0.62712(8) 0.10515(7) 0.0192(5) Uani 1 1 d . . .
C15B C 2.1497(3) 0.61021(9) 0.09264(9) 0.0283(6) Uani 1 1 d . . .
H15B H 2.0684 0.6304 0.0849 0.034 Uiso 1 1 calc R . .
C16B C 2.1540(3) 0.56413(10) 0.09147(10) 0.0351(7) Uani 1 1 d . . .
H16B H 2.0772 0.5529 0.0818 0.042 Uiso 1 1 calc R . .
C17B C 2.2693(3) 0.53425(10) 0.10421(10) 0.0333(7) Uani 1 1 d . . .
H17B H 2.2696 0.5026 0.1046 0.040 Uiso 1 1 calc R . .
C18B C 2.3843(3) 0.55073(10) 0.11645(10) 0.0342(7) Uani 1 1 d . . .
H18B H 2.4648 0.5304 0.1245 0.041 Uiso 1 1 calc R . .
C19B C 2.3823(3) 0.59698(9) 0.11698(9) 0.0263(6) Uani 1 1 d . . .
H19B H 2.4613 0.6081 0.1254 0.032 Uiso 1 1 calc R . .
P20B P 2.35063(8) 0.60053(3) -0.04398(2) 0.02724(16) Uani 1 1 d . . .
C21B C 2.4323(4) 0.56357(11) -0.08240(10) 0.0388(7) Uani 1 1 d . . .
H21G H 2.3616 0.5602 -0.1008 0.058 Uiso 1 1 calc R . .
H21H H 2.4676 0.5339 -0.0691 0.058 Uiso 1 1 calc R . .
H21I H 2.5119 0.5766 -0.0981 0.058 Uiso 1 1 calc R . .
C22B C 2.2112(4) 0.57226(12) -0.01631(10) 0.0433(8) Uani 1 1 d . . .
H22J H 2.1612 0.5909 0.0050 0.065 Uiso 1 1 calc R . .
H22K H 2.2528 0.5430 -0.0036 0.065 Uiso 1 1 calc R . .
H22L H 2.1436 0.5675 -0.0352 0.065 Uiso 1 1 calc R . .
C23B C 2.2607(3) 0.64957(10) -0.07147(9) 0.0289(6) Uani 1 1 d . . .
C24B C 2.3102(3) 0.66333(11) -0.11149(9) 0.0346(7) Uani 1 1 d . . .
H24B H 2.3931 0.6468 -0.1244 0.041 Uiso 1 1 calc R . .
C25B C 2.2396(4) 0.70088(12) -0.13262(10) 0.0403(8) Uani 1 1 d . . .
H25B H 2.2750 0.7099 -0.1597 0.048 Uiso 1 1 calc R . .
C26B C 2.1176(4) 0.72542(13) -0.11453(11) 0.0461(9) Uani 1 1 d . . .
H26B H 2.0690 0.7510 -0.1292 0.055 Uiso 1 1 calc R . .
C27B C 2.0677(4) 0.71219(13) -0.07488(12) 0.0466(9) Uani 1 1 d . . .
H27B H 1.9843 0.7287 -0.0623 0.056 Uiso 1 1 calc R . .
C28B C 2.1387(3) 0.67491(12) -0.05335(10) 0.0375(7) Uani 1 1 d . . .
H28B H 2.1041 0.6665 -0.0260 0.045 Uiso 1 1 calc R . .
P29B P 2.35758(7) 0.85548(2) 0.04508(2) 0.02091(13) Uani 1 1 d . . .
C30B C 2.3922(3) 0.91416(9) 0.03640(10) 0.0317(7) Uani 1 1 d . . .
H30J H 2.4722 0.9163 0.0153 0.048 Uiso 1 1 calc R . .
H30K H 2.4158 0.9240 0.0619 0.048 Uiso 1 1 calc R . .
H30L H 2.3070 0.9336 0.0274 0.048 Uiso 1 1 calc R . .
C31B C 2.1882(3) 0.86242(10) 0.07729(9) 0.0313(6) Uani 1 1 d . . .
H31J H 2.1221 0.8868 0.0647 0.047 Uiso 1 1 calc R . .
H31K H 2.2047 0.8700 0.1043 0.047 Uiso 1 1 calc R . .
H31L H 2.1472 0.8342 0.0801 0.047 Uiso 1 1 calc R . .
C32B C 2.2986(3) 0.84295(9) -0.00250(8) 0.0222(5) Uani 1 1 d . . .
C33B C 2.3486(3) 0.80124(9) -0.01773(9) 0.0278(6) Uani 1 1 d . . .
H33B H 2.4153 0.7801 -0.0038 0.033 Uiso 1 1 calc R . .
C34B C 2.3010(3) 0.79050(11) -0.05325(9) 0.0341(7) Uani 1 1 d . . .
H34B H 2.3353 0.7620 -0.0635 0.041 Uiso 1 1 calc R . .
C35B C 2.2037(4) 0.82117(11) -0.07381(9) 0.0362(7) Uani 1 1 d . . .
H35B H 2.1718 0.8138 -0.0982 0.043 Uiso 1 1 calc R . .
C36B C 2.1532(3) 0.86240(10) -0.05900(9) 0.0342(7) Uani 1 1 d . . .
H36B H 2.0862 0.8833 -0.0731 0.041 Uiso 1 1 calc R . .
C37B C 2.2000(3) 0.87351(9) -0.02344(9) 0.0287(6) Uani 1 1 d . . .
H37B H 2.1648 0.9020 -0.0133 0.034 Uiso 1 1 calc R . .
P38B P 2.72487(7) 0.83154(2) 0.02135(2) 0.02010(13) Uani 1 1 d . . .
C39B C 2.8952(3) 0.79522(10) 0.01428(9) 0.0317(6) Uani 1 1 d . . .
H39G H 2.8791 0.7652 0.0084 0.048 Uiso 1 1 calc R . .
H39H H 2.9437 0.7925 0.0392 0.048 Uiso 1 1 calc R . .
H39I H 2.9545 0.8084 -0.0086 0.048 Uiso 1 1 calc R . .
C40B C 2.6794(3) 0.84015(11) -0.03105(8) 0.0346(7) Uani 1 1 d . . .
H40J H 2.5987 0.8644 -0.0334 0.052 Uiso 1 1 calc R . .
H40K H 2.6533 0.8122 -0.0390 0.052 Uiso 1 1 calc R . .
H40L H 2.7616 0.8485 -0.0491 0.052 Uiso 1 1 calc R . .
C41B C 2.7760(3) 0.88485(8) 0.03196(8) 0.0216(5) Uani 1 1 d . . .
C42B C 2.8203(3) 0.91625(9) 0.00118(9) 0.0295(6) Uani 1 1 d . . .
H42B H 2.8239 0.9104 -0.0267 0.035 Uiso 1 1 calc R . .
C43B C 2.8594(4) 0.95643(10) 0.01122(11) 0.0402(8) Uani 1 1 d . . .
H43B H 2.8875 0.9782 -0.0098 0.048 Uiso 1 1 calc R . .
C44B C 2.8573(4) 0.96455(11) 0.05176(12) 0.0415(8) Uani 1 1 d . . .
H44B H 2.8861 0.9915 0.0585 0.050 Uiso 1 1 calc R . .
C45B C 2.8132(3) 0.93336(11) 0.08248(10) 0.0373(7) Uani 1 1 d . . .
H45B H 2.8118 0.9390 0.1103 0.045 Uiso 1 1 calc R . .
C46B C 2.7711(3) 0.89390(10) 0.07274(9) 0.0290(6) Uani 1 1 d . . .
H46B H 2.7388 0.8729 0.0939 0.035 Uiso 1 1 calc R . .
B1A B 1.9788(3) 0.78860(10) 0.36075(9) 0.0197(6) Uani 1 1 d . . .
H1A H 2.032(3) 0.7950(9) 0.3316(9) 0.020(7) Uiso 1 1 d . . .
B1'A B 1.7873(3) 0.82658(11) 0.52184(9) 0.0240(6) Uani 1 1 d . . .
H1'A H 1.729(3) 0.7966(10) 0.5336(9) 0.026(8) Uiso 1 1 d . . .
B2A B 1.8784(3) 0.83162(10) 0.39006(9) 0.0187(5) Uani 1 1 d . . .
H2A H 1.866(3) 0.8666(10) 0.3769(9) 0.027(8) Uiso 1 1 d . . .
B2'A B 1.7122(4) 0.87931(12) 0.54267(10) 0.0292(7) Uani 1 1 d . . .
H2'A H 1.617(4) 0.8781(11) 0.5631(10) 0.041(9) Uiso 1 1 d . . .
B3A B 1.7924(3) 0.79273(10) 0.36887(9) 0.0196(6) Uani 1 1 d . . .
H3A H 1.724(3) 0.8033(9) 0.3454(9) 0.024(8) Uiso 1 1 d . . .
B3'A B 1.8766(3) 0.84952(10) 0.55725(9) 0.0228(6) Uani 1 1 d . . .
H3'A H 1.882(3) 0.8342(9) 0.5894(9) 0.022(7) Uiso 1 1 d . . .
B4A B 1.8981(3) 0.73873(9) 0.37415(9) 0.0186(5) Uani 1 1 d . . .
H4A H 1.889(3) 0.7163(10) 0.3508(9) 0.033(9) Uiso 1 1 d . . .
B5A B 2.0403(3) 0.80251(9) 0.40632(8) 0.0159(5) Uani 1 1 d . . .
H51A H 2.046(4) 0.7639(11) 0.4277(10) 0.042(10) Uiso 1 1 d . . .
B5'A B 1.7074(4) 0.87174(12) 0.49065(10) 0.0289(7) Uani 1 1 d . . .
H5'A H 1.607(3) 0.8775(11) 0.4757(10) 0.038(9) Uiso 1 1 d . . .
H56A H 1.782(4) 0.9019(12) 0.4762(11) 0.052(11) Uiso 1 1 d . . .
Pd6A Pd 1.88613(2) 0.824963(6) 0.457526(6) 0.01683(4) Uani 1 1 d . . .
B6'A B 1.7423(4) 0.92342(12) 0.50767(11) 0.0366(9) Uani 1 1 d . . .
H6'A H 1.671(4) 0.9541(11) 0.5043(10) 0.045(10) Uiso 1 1 d . . .
B7'A B 1.8581(4) 0.90829(11) 0.54883(10) 0.0290(7) Uani 1 1 d . . .
H67A H 1.874(3) 0.9301(10) 0.5126(9) 0.030(8) Uiso 1 1 d . . .
H7'A H 1.851(3) 0.9324(11) 0.5719(10) 0.039(9) Uiso 1 1 d . . .
B7A B 1.7281(3) 0.81124(10) 0.41816(9) 0.0186(5) Uani 1 1 d . . .
H7A H 1.626(3) 0.8277(10) 0.4207(9) 0.026(8) Uiso 1 1 d . . .
B8A B 1.7438(3) 0.75060(9) 0.40867(9) 0.0187(5) Uani 1 1 d . . .
H8A H 1.643(3) 0.7376(8) 0.4096(8) 0.011(6) Uiso 1 1 d . . .
H78A H 1.741(3) 0.7707(10) 0.4400(9) 0.029(8) Uiso 1 1 d . . .
B8'A B 2.0318(3) 0.87087(10) 0.53809(9) 0.0231(6) Uani 1 1 d . . .
H8'A H 2.071(3) 0.8887(9) 0.5125(9) 0.021(7) Uiso 1 1 d . . .
Pd9A Pd 1.91935(2) 0.702432(6) 0.436514(6) 0.01691(4) Uani 1 1 d . . .
B9'A B 1.9844(3) 0.81945(10) 0.52050(9) 0.0219(6) Uani 1 1 d . . .
H9'A H 2.033(3) 0.7856(9) 0.5336(8) 0.022(7) Uiso 1 1 d . . .
H9"A H 2.034(4) 0.8259(13) 0.4862(12) 0.060(12) Uiso 1 1 d . . .
B10A B 2.0584(3) 0.74305(9) 0.39381(8) 0.0181(5) Uani 1 1 d . . .
H10A H 2.165(3) 0.7281(9) 0.3853(8) 0.016(7) Uiso 1 1 d . . .
P11A P 2.22251(7) 0.82148(2) 0.40637(2) 0.01870(13) Uani 1 1 d . . .
C12A C 2.3193(3) 0.78408(9) 0.44335(9) 0.0267(6) Uani 1 1 d . . .
H12A H 2.3260 0.7528 0.4365 0.040 Uiso 1 1 calc R . .
H12B H 2.2690 0.7871 0.4707 0.040 Uiso 1 1 calc R . .
H12C H 2.4153 0.7921 0.4429 0.040 Uiso 1 1 calc R . .
C13A C 2.3327(3) 0.81637(10) 0.35860(9) 0.0321(6) Uani 1 1 d . . .
H13A H 2.4309 0.8195 0.3626 0.048 Uiso 1 1 calc R . .
H13B H 2.2963 0.8401 0.3382 0.048 Uiso 1 1 calc R . .
H13C H 2.3307 0.7867 0.3491 0.048 Uiso 1 1 calc R . .
C14A C 2.2181(3) 0.87844(8) 0.42047(8) 0.0230(5) Uani 1 1 d . . .
C15A C 2.0999(4) 0.91108(10) 0.41504(11) 0.0381(8) Uani 1 1 d . . .
H15A H 2.0206 0.9040 0.4032 0.046 Uiso 1 1 calc R . .
C16A C 2.0986(4) 0.95432(11) 0.42712(13) 0.0552(11) Uani 1 1 d . . .
H16A H 2.0183 0.9768 0.4235 0.066 Uiso 1 1 calc R . .
C17A C 2.2141(4) 0.96439(10) 0.44436(13) 0.0519(10) Uani 1 1 d . . .
H17A H 2.2123 0.9938 0.4528 0.062 Uiso 1 1 calc R . .
C18A C 2.3312(4) 0.93250(10) 0.44946(10) 0.0379(7) Uani 1 1 d . . .
H18A H 2.4106 0.9399 0.4611 0.045 Uiso 1 1 calc R . .
C19A C 2.3338(3) 0.88967(9) 0.43775(9) 0.0285(6) Uani 1 1 d . . .
H19A H 2.4150 0.8676 0.4415 0.034 Uiso 1 1 calc R . .
P20A P 2.17459(8) 0.86228(3) 0.57533(2) 0.02459(15) Uani 1 1 d . . .
C21A C 2.1488(3) 0.82299(10) 0.61976(9) 0.0330(7) Uani 1 1 d . . .
H21A H 2.2320 0.8193 0.6354 0.050 Uiso 1 1 calc R . .
H21B H 2.1370 0.7937 0.6111 0.050 Uiso 1 1 calc R . .
H21C H 2.0634 0.8347 0.6369 0.050 Uiso 1 1 calc R . .
C22A C 2.3414(3) 0.83901(12) 0.54875(10) 0.0390(8) Uani 1 1 d . . .
H22A H 2.3599 0.8578 0.5232 0.059 Uiso 1 1 calc R . .
H22B H 2.3359 0.8082 0.5426 0.059 Uiso 1 1 calc R . .
H22C H 2.4189 0.8385 0.5660 0.059 Uiso 1 1 calc R . .
C23A C 2.2038(3) 0.91409(10) 0.59436(9) 0.0283(6) Uani 1 1 d . . .
C24A C 2.2970(4) 0.94135(12) 0.57265(10) 0.0418(8) Uani 1 1 d . . .
H24A H 2.3508 0.9319 0.5483 0.050 Uiso 1 1 calc R . .
C25A C 2.3115(4) 0.98230(13) 0.58647(13) 0.0532(10) Uani 1 1 d . . .
H25A H 2.3745 1.0009 0.5714 0.064 Uiso 1 1 calc R . .
C26A C 2.2354(4) 0.99620(12) 0.62179(13) 0.0508(10) Uani 1 1 d . . .
H26A H 2.2462 1.0242 0.6311 0.061 Uiso 1 1 calc R . .
C27A C 2.1434(4) 0.96947(12) 0.64381(11) 0.0464(9) Uani 1 1 d . . .
H27A H 2.0913 0.9789 0.6684 0.056 Uiso 1 1 calc R . .
C28A C 2.1269(4) 0.92845(11) 0.62992(10) 0.0386(7) Uani 1 1 d . . .
H28A H 2.0626 0.9102 0.6449 0.046 Uiso 1 1 calc R . .
P29A P 2.11341(7) 0.64963(2) 0.45561(2) 0.02111(13) Uani 1 1 d . . .
C30A C 2.0714(3) 0.59192(9) 0.46375(9) 0.0288(6) Uani 1 1 d . . .
H30D H 2.1579 0.5710 0.4693 0.043 Uiso 1 1 calc R . .
H30E H 2.0345 0.5842 0.4392 0.043 Uiso 1 1 calc R . .
H30F H 1.9994 0.5896 0.4871 0.043 Uiso 1 1 calc R . .
C31A C 2.2718(3) 0.64227(10) 0.41926(9) 0.0306(6) Uani 1 1 d . . .
H31A H 2.3132 0.6705 0.4147 0.046 Uiso 1 1 calc R . .
H31B H 2.2454 0.6344 0.3933 0.046 Uiso 1 1 calc R . .
H31C H 2.3417 0.6180 0.4303 0.046 Uiso 1 1 calc R . .
C32A C 2.1878(3) 0.65688(9) 0.50266(8) 0.0229(5) Uani 1 1 d . . .
C33A C 2.1356(3) 0.69473(9) 0.52336(9) 0.0308(6) Uani 1 1 d . . .
H33A H 2.0642 0.7169 0.5125 0.037 Uiso 1 1 calc R . .
C34A C 2.1869(4) 0.70041(11) 0.55984(10) 0.0394(8) Uani 1 1 d . . .
H34A H 2.1494 0.7262 0.5740 0.047 Uiso 1 1 calc R . .
C35A C 2.2930(4) 0.66857(11) 0.57582(10) 0.0375(7) Uani 1 1 d . . .
H35A H 2.3274 0.6723 0.6010 0.045 Uiso 1 1 calc R . .
C36A C 2.3474(3) 0.63162(11) 0.55483(10) 0.0372(7) Uani 1 1 d . . .
H36A H 2.4216 0.6101 0.5652 0.045 Uiso 1 1 calc R . .
C37A C 2.2951(3) 0.62545(10) 0.51868(10) 0.0314(6) Uani 1 1 d . . .
H37A H 2.3328 0.5995 0.5047 0.038 Uiso 1 1 calc R . .
P38A P 1.75267(7) 0.67479(2) 0.48637(2) 0.02036(13) Uani 1 1 d . . .
C39A C 1.8043(3) 0.66319(10) 0.53845(8) 0.0313(6) Uani 1 1 d . . .
H39A H 1.7244 0.6534 0.5567 0.047 Uiso 1 1 calc R . .
H39B H 1.8298 0.6907 0.5475 0.047 Uiso 1 1 calc R . .
H39C H 1.8865 0.6392 0.5391 0.047 Uiso 1 1 calc R . .
C40A C 1.5814(3) 0.70971(10) 0.49610(10) 0.0323(7) Uani 1 1 d . . .
H40D H 1.5303 0.7135 0.4715 0.048 Uiso 1 1 calc R . .
H40E H 1.5965 0.7394 0.5032 0.048 Uiso 1 1 calc R . .
H40F H 1.5251 0.6951 0.5188 0.048 Uiso 1 1 calc R . .
C41A C 1.7037(3) 0.62208(9) 0.47357(8) 0.0216(5) Uani 1 1 d . . .
C42A C 1.6757(3) 0.58659(9) 0.50279(9) 0.0268(6) Uani 1 1 d . . .
H42A H 1.6807 0.5897 0.5309 0.032 Uiso 1 1 calc R . .
C43A C 1.6405(4) 0.54670(10) 0.49117(10) 0.0359(7) Uani 1 1 d . . .
H43A H 1.6234 0.5226 0.5111 0.043 Uiso 1 1 calc R . .
C44A C 1.6308(3) 0.54257(10) 0.45012(11) 0.0364(7) Uani 1 1 d . . .
H44A H 1.6047 0.5158 0.4421 0.044 Uiso 1 1 calc R . .
C45A C 1.6592(3) 0.57738(11) 0.42089(10) 0.0360(7) Uani 1 1 d . . .
H45A H 1.6531 0.5744 0.3928 0.043 Uiso 1 1 calc R . .
C46A C 1.6965(3) 0.61662(10) 0.43282(9) 0.0298(6) Uani 1 1 d . . .
H46A H 1.7174 0.6402 0.4126 0.036 Uiso 1 1 calc R . .
B1 B 1.2475(3) 1.02950(10) 0.10664(9) 0.0207(6) Uani 1 1 d . . .
H1 H 1.307(3) 1.0304(10) 0.0759(9) 0.030(8) Uiso 1 1 d . . .
B1' B 1.0485(4) 1.10250(14) 0.25643(10) 0.0333(8) Uani 1 1 d . . .
H1' H 0.991(4) 1.0770(12) 0.2708(11) 0.047(10) Uiso 1 1 d . . .
B2' B 0.9917(4) 1.16156(16) 0.26477(13) 0.0467(11) Uani 1 1 d . . .
H2' H 0.898(4) 1.1729(12) 0.2822(11) 0.049(10) Uiso 1 1 d . . .
B2 B 1.1463(3) 1.07749(9) 0.12951(9) 0.0183(5) Uani 1 1 d . . .
H2 H 1.132(3) 1.1097(10) 0.1119(9) 0.026(8) Uiso 1 1 d . . .
B3' B 1.1448(4) 1.13085(14) 0.28581(10) 0.0354(8) Uani 1 1 d . . .
H3' H 1.140(4) 1.1211(11) 0.3193(11) 0.046(10) Uiso 1 1 d . . .
B3 B 1.0601(3) 1.03492(10) 0.11446(9) 0.0209(6) Uani 1 1 d . . .
H3 H 0.984(3) 1.0408(9) 0.0897(9) 0.023(8) Uiso 1 1 d . . .
B4 B 1.1637(3) 0.98208(10) 0.12692(9) 0.0221(6) Uani 1 1 d . . .
H4 H 1.155(4) 0.9537(11) 0.1082(10) 0.042(10) Uiso 1 1 d . . .
B5' B 0.9849(4) 1.14100(13) 0.21706(11) 0.0347(8) Uani 1 1 d . . .
H5' H 0.882(4) 1.1458(12) 0.2035(11) 0.058(11) Uiso 1 1 d . . .
B5 B 1.3066(3) 1.05137(9) 0.14909(9) 0.0182(5) Uani 1 1 d . . .
H51 H 1.318(3) 1.0178(10) 0.1744(9) 0.028(8) Uiso 1 1 d . . .
B6' B 1.0423(5) 1.19458(14) 0.22192(14) 0.0486(11) Uani 1 1 d . . .
H6' H 0.991(4) 1.2262(12) 0.2104(11) 0.054(11) Uiso 1 1 d . . .
H56 H 1.067(4) 1.1661(11) 0.1931(11) 0.048(10) Uiso 1 1 d . . .
H67 H 1.174(4) 1.1949(13) 0.2227(12) 0.065(12) Uiso 1 1 d . . .
Pd6 Pd 1.15134(2) 1.083249(6) 0.195537(6) 0.01741(4) Uani 1 1 d . . .
B7' B 1.1521(5) 1.18627(15) 0.26444(13) 0.0461(10) Uani 1 1 d . . .
H7' H 1.150(3) 1.2164(11) 0.2790(10) 0.040(9) Uiso 1 1 d . . .
B7 B 0.9935(3) 1.06207(10) 0.16009(9) 0.0195(6) Uani 1 1 d . . .
H7 H 0.888(3) 1.0819(9) 0.1611(8) 0.021(7) Uiso 1 1 d . . .
B8' B 1.3130(4) 1.14090(12) 0.26452(10) 0.0283(7) Uani 1 1 d . . .
H8' H 1.366(4) 1.1525(12) 0.2387(11) 0.052(11) Uiso 1 1 d . . .
B8 B 1.0072(3) 0.99952(10) 0.15911(9) 0.0208(6) Uani 1 1 d . . .
H8 H 0.910(3) 0.9880(9) 0.1609(9) 0.022(7) Uiso 1 1 d . . .
H78 H 1.011(4) 1.0257(11) 0.1855(10) 0.046(10) Uiso 1 1 d . . .
B9' B 1.2444(4) 1.08911(12) 0.25727(10) 0.0281(7) Uani 1 1 d . . .
H9' H 1.292(3) 1.0586(11) 0.2737(10) 0.034(9) Uiso 1 1 d . . .
H9" H 1.296(4) 1.0888(12) 0.2236(11) 0.053(11) Uiso 1 1 d . . .
Pd9 Pd 1.18080(2) 0.955600(6) 0.192287(6) 0.01905(4) Uani 1 1 d . . .
B10 B 1.3242(3) 0.98982(10) 0.14511(9) 0.0211(6) Uani 1 1 d . . .
H10 H 1.431(3) 0.9721(9) 0.1379(8) 0.018(7) Uiso 1 1 d . . .
P11 P 1.48937(7) 1.07125(2) 0.14601(2) 0.01899(13) Uani 1 1 d . . .
C12 C 1.5824(3) 1.04191(10) 0.18796(10) 0.0319(7) Uani 1 1 d . . .
H12G H 1.6766 1.0514 0.1868 0.048 Uiso 1 1 calc R . .
H12H H 1.5933 1.0092 0.1859 0.048 Uiso 1 1 calc R . .
H12I H 1.5276 1.0492 0.2139 0.048 Uiso 1 1 calc R . .
C13 C 1.6029(3) 1.05741(10) 0.10028(10) 0.0331(7) Uani 1 1 d . . .
H13G H 1.5674 1.0768 0.0768 0.050 Uiso 1 1 calc R . .
H13H H 1.6026 1.0257 0.0960 0.050 Uiso 1 1 calc R . .
H13I H 1.7003 1.0623 0.1033 0.050 Uiso 1 1 calc R . .
C14 C 1.4846(3) 1.13118(8) 0.14950(8) 0.0210(5) Uani 1 1 d . . .
C15 C 1.3710(3) 1.16158(9) 0.13588(9) 0.0312(6) Uani 1 1 d . . .
H15 H 1.2951 1.1508 0.1253 0.037 Uiso 1 1 calc R . .
C16 C 1.3681(4) 1.20789(10) 0.13770(11) 0.0389(8) Uani 1 1 d . . .
H16 H 1.2917 1.2287 0.1277 0.047 Uiso 1 1 calc R . .
C17 C 1.4773(4) 1.22343(10) 0.15420(11) 0.0396(8) Uani 1 1 d . . .
H17 H 1.4748 1.2549 0.1558 0.048 Uiso 1 1 calc R . .
C18 C 1.5889(3) 1.19349(10) 0.16816(10) 0.0358(7) Uani 1 1 d . . .
H18 H 1.6630 1.2043 0.1795 0.043 Uiso 1 1 calc R . .
C19 C 1.5941(3) 1.14725(9) 0.16573(9) 0.0283(6) Uani 1 1 d . . .
H19 H 1.6722 1.1267 0.1751 0.034 Uiso 1 1 calc R . .
P20 P 1.44610(9) 1.13549(3) 0.30479(3) 0.0392(2) Uani 1 1 d . . .
C21 C 1.6207(4) 1.1139(2) 0.28158(14) 0.0890(19) Uani 1 1 d . . .
H21D H 1.6902 1.1108 0.3018 0.133 Uiso 1 1 calc R . .
H21E H 1.6484 1.1348 0.2584 0.133 Uiso 1 1 calc R . .
H21F H 1.6181 1.0843 0.2720 0.133 Uiso 1 1 calc R . .
C22 C 1.4170(5) 1.09609(12) 0.34831(11) 0.0525(10) Uani 1 1 d . . .
H22D H 1.4970 1.0930 0.3651 0.079 Uiso 1 1 calc R . .
H22E H 1.4097 1.0666 0.3391 0.079 Uiso 1 1 calc R . .
H22F H 1.3284 1.1071 0.3645 0.079 Uiso 1 1 calc R . .
C23 C 1.4655(4) 1.18764(12) 0.32451(10) 0.0422(8) Uani 1 1 d . . .
C24 C 1.5336(6) 1.21921(19) 0.29922(14) 0.093(2) Uani 1 1 d . . .
H24 H 1.5706 1.2130 0.2722 0.112 Uiso 1 1 calc R . .
C25 C 1.5471(8) 1.2599(2) 0.3138(2) 0.121(3) Uani 1 1 d . . .
H25 H 1.5953 1.2813 0.2967 0.146 Uiso 1 1 calc R . .
C26 C 1.4916(6) 1.26979(16) 0.35279(19) 0.090(2) Uani 1 1 d . . .
H26 H 1.4978 1.2983 0.3620 0.108 Uiso 1 1 calc R . .
C27 C 1.4286(5) 1.23857(13) 0.37780(15) 0.0620(12) Uani 1 1 d . . .
H27 H 1.3942 1.2446 0.4051 0.074 Uiso 1 1 calc R . .
C28 C 1.4140(4) 1.19759(11) 0.36355(11) 0.0402(8) Uani 1 1 d . . .
H28 H 1.3677 1.1761 0.3812 0.048 Uiso 1 1 calc R . .
P29 P 1.37416(8) 0.90753(2) 0.21810(2) 0.02625(15) Uani 1 1 d . . .
C30 C 1.5459(3) 0.90005(10) 0.18738(11) 0.0384(8) Uani 1 1 d . . .
H30G H 1.5853 0.9286 0.1838 0.058 Uiso 1 1 calc R . .
H30H H 1.5329 0.8909 0.1606 0.058 Uiso 1 1 calc R . .
H30I H 1.6116 0.8767 0.2013 0.058 Uiso 1 1 calc R . .
C31 C 1.3392(3) 0.84893(9) 0.22659(11) 0.0352(7) Uani 1 1 d . . .
H31G H 1.4218 0.8298 0.2374 0.053 Uiso 1 1 calc R . .
H31H H 1.3222 0.8385 0.2007 0.053 Uiso 1 1 calc R . .
H31I H 1.2551 0.8471 0.2462 0.053 Uiso 1 1 calc R . .
C32 C 1.4240(3) 0.92036(9) 0.26709(9) 0.0301(6) Uani 1 1 d . . .
C33 C 1.3589(4) 0.95963(10) 0.28332(11) 0.0396(8) Uani 1 1 d . . .
H33 H 1.2920 0.9798 0.2686 0.048 Uiso 1 1 calc R . .
C34 C 1.3902(5) 0.97001(12) 0.32123(12) 0.0526(10) Uani 1 1 d . . .
H34 H 1.3430 0.9967 0.3326 0.063 Uiso 1 1 calc R . .
C35 C 1.4914(4) 0.94090(13) 0.34224(12) 0.0511(10) Uani 1 1 d . . .
H35 H 1.5130 0.9477 0.3681 0.061 Uiso 1 1 calc R . .
C36 C 1.5593(4) 0.90266(13) 0.32589(11) 0.0472(10) Uani 1 1 d . . .
H36 H 1.6298 0.8833 0.3400 0.057 Uiso 1 1 calc R . .
C37 C 1.5256(3) 0.89199(11) 0.28862(11) 0.0382(8) Uani 1 1 d . . .
H37 H 1.5724 0.8650 0.2776 0.046 Uiso 1 1 calc R . .
P38 P 1.00606(7) 0.93129(2) 0.24153(2) 0.02040(13) Uani 1 1 d . . .
C39 C 0.8372(3) 0.96869(10) 0.25013(9) 0.0320(6) Uani 1 1 d . . .
H39J H 0.7911 0.9748 0.2247 0.048 Uiso 1 1 calc R . .
H39K H 0.8554 0.9972 0.2591 0.048 Uiso 1 1 calc R . .
H39L H 0.7747 0.9541 0.2712 0.048 Uiso 1 1 calc R . .
C40 C 1.0490(3) 0.91773(10) 0.29461(8) 0.0308(6) Uani 1 1 d . . .
H40G H 0.9663 0.9079 0.3115 0.046 Uiso 1 1 calc R . .
H40H H 1.0737 0.9446 0.3050 0.046 Uiso 1 1 calc R . .
H40I H 1.1300 0.8934 0.2957 0.046 Uiso 1 1 calc R . .
C41 C 0.9516(3) 0.87981(9) 0.22748(8) 0.0221(5) Uani 1 1 d . . .
C42 C 0.8995(3) 0.84758(9) 0.25616(9) 0.0291(6) Uani 1 1 d . . .
H42 H 0.8892 0.8523 0.2844 0.035 Uiso 1 1 calc R . .
C43 C 0.8623(4) 0.80833(10) 0.24378(10) 0.0376(7) Uani 1 1 d . . .
H43 H 0.8288 0.7861 0.2635 0.045 Uiso 1 1 calc R . .
C44 C 0.8743(3) 0.80189(10) 0.20259(10) 0.0370(7) Uani 1 1 d . . .
H44 H 0.8477 0.7754 0.1941 0.044 Uiso 1 1 calc R . .
C45 C 0.9246(3) 0.83371(11) 0.17384(10) 0.0355(7) Uani 1 1 d . . .
H45 H 0.9317 0.8292 0.1456 0.043 Uiso 1 1 calc R . .
C46 C 0.9650(3) 0.87245(10) 0.18603(8) 0.0278(6) Uani 1 1 d . . .
H46 H 1.0017 0.8940 0.1662 0.033 Uiso 1 1 calc R . .

loop_
_atom_site_aniso_label
_atom_site_aniso_U_11
_atom_site_aniso_U_22
_atom_site_aniso_U_33
_atom_site_aniso_U_23
_atom_site_aniso_U_13
_atom_site_aniso_U_12
B1C 0.0188(14) 0.0213(13) 0.0160(13) -0.0024(10) -0.0001(10) -0.0027(11)
B1'C 0.0244(16) 0.0292(15) 0.0196(14) -0.0052(12) -0.0015(11) -0.0125(12)
B2C 0.0151(14) 0.0180(13) 0.0228(14) -0.0035(11) -0.0011(10) -0.0008(10)
B2'C 0.0228(16) 0.0397(18) 0.0218(15) -0.0128(13) 0.0060(12) -0.0139(14)
B3C 0.0192(14) 0.0188(13) 0.0197(14) -0.0010(10) -0.0040(11) -0.0007(11)
B3'C 0.0240(16) 0.0304(15) 0.0193(14) -0.0070(12) -0.0002(11) -0.0129(12)
B4C 0.0227(15) 0.0204(13) 0.0161(13) -0.0027(10) -0.0034(11) -0.0038(11)
B5C 0.0152(13) 0.0128(12) 0.0235(14) -0.0014(10) 0.0002(10) 0.0008(10)
B5'C 0.0206(16) 0.0391(18) 0.0209(15) -0.0087(13) 0.0031(12) -0.0103(13)
Pd6C 0.01330(9) 0.02055(9) 0.01725(9) -0.00583(7) -0.00090(7) -0.00408(7)
B6'C 0.0222(17) 0.0381(19) 0.0370(19) -0.0124(15) 0.0032(14) 0.0004(14)
B7C 0.0162(14) 0.0206(13) 0.0196(14) -0.0027(10) -0.0022(10) -0.0027(11)
B7'C 0.0252(17) 0.0359(18) 0.0321(18) -0.0158(14) 0.0040(13) -0.0090(14)
B8C 0.0185(14) 0.0201(13) 0.0187(13) -0.0032(10) -0.0040(10) -0.0042(11)
B8'C 0.0228(16) 0.0271(15) 0.0221(15) -0.0100(12) 0.0013(11) -0.0095(12)
Pd9C 0.01594(9) 0.01584(8) 0.01514(9) -0.00101(6) -0.00167(7) -0.00325(7)
B9'C 0.0205(15) 0.0255(15) 0.0242(15) -0.0072(12) -0.0045(11) -0.0053(12)
B10C 0.0186(14) 0.0197(13) 0.0193(13) -0.0018(10) -0.0014(10) -0.0007(11)
P11C 0.0141(3) 0.0193(3) 0.0269(3) -0.0011(3) 0.0015(3) -0.0031(2)
C12C 0.0282(16) 0.0347(16) 0.0391(17) -0.0102(13) 0.0149(13) -0.0107(13)
C13C 0.0175(14) 0.0300(15) 0.0471(18) 0.0051(13) -0.0102(12) -0.0034(11)
C14C 0.0184(13) 0.0220(12) 0.0284(14) -0.0027(10) 0.0016(10) -0.0069(10)
C15C 0.0243(16) 0.0324(16) 0.060(2) -0.0157(15) -0.0103(14) -0.0028(12)
C16C 0.0366(19) 0.0406(18) 0.054(2) -0.0152(15) -0.0066(16) -0.0147(15)
C17C 0.043(2) 0.0245(15) 0.053(2) -0.0082(14) 0.0048(16) -0.0130(14)
C18C 0.046(2) 0.0222(16) 0.134(4) -0.007(2) -0.034(3) 0.0002(16)
C19C 0.036(2) 0.0215(15) 0.112(4) 0.0022(18) -0.032(2) -0.0040(14)
P20C 0.0262(4) 0.0360(4) 0.0234(4) -0.0137(3) 0.0024(3) -0.0164(3)
C21C 0.046(2) 0.052(2) 0.0385(18) -0.0307(16) 0.0013(15) -0.0125(16)
C22C 0.0366(19) 0.0492(19) 0.0408(18) -0.0044(15) 0.0021(14) -0.0277(16)
C23C 0.0278(15) 0.0414(16) 0.0246(14) -0.0101(12) -0.0052(11) -0.0184(13)
C24C 0.050(2) 0.0451(18) 0.0268(15) -0.0122(13) 0.0004(14) -0.0277(16)
C25C 0.069(3) 0.053(2) 0.0343(18) 0.0012(16) -0.0161(18) -0.041(2)
C26C 0.052(2) 0.045(2) 0.054(2) 0.0024(17) -0.0284(19) -0.0245(17)
C27C 0.0307(19) 0.052(2) 0.059(2) -0.0100(18) -0.0088(16) -0.0133(16)
C28C 0.0288(17) 0.0500(19) 0.0350(17) -0.0103(14) -0.0011(13) -0.0136(14)
P29C 0.0193(3) 0.0174(3) 0.0208(3) -0.0019(2) -0.0028(2) -0.0009(2)
C30C 0.0297(15) 0.0189(12) 0.0329(15) -0.0029(11) -0.0059(12) -0.0035(11)
C31C 0.0268(15) 0.0256(14) 0.0304(15) -0.0013(11) 0.0025(12) 0.0020(11)
C32C 0.0182(13) 0.0231(12) 0.0219(13) 0.0006(10) -0.0038(10) -0.0055(10)
C33C 0.0284(15) 0.0256(13) 0.0242(14) 0.0000(11) -0.0064(11) -0.0031(11)
C34C 0.0392(18) 0.0315(15) 0.0272(15) -0.0053(12) -0.0086(13) -0.0054(13)
C35C 0.0376(18) 0.0362(16) 0.0241(14) 0.0015(12) -0.0093(12) -0.0148(13)
C36C 0.0269(16) 0.0332(15) 0.0354(16) 0.0099(12) -0.0128(12) -0.0090(12)
C37C 0.0241(15) 0.0251(13) 0.0342(15) 0.0020(11) -0.0082(12) -0.0043(11)
P38C 0.0202(3) 0.0198(3) 0.0168(3) -0.0012(2) 0.0002(2) -0.0058(2)
C39C 0.0367(17) 0.0393(16) 0.0172(13) -0.0036(11) -0.0024(11) -0.0173(13)
C40C 0.0254(15) 0.0296(15) 0.0370(16) 0.0008(12) 0.0104(12) -0.0033(12)
C41C 0.0168(12) 0.0196(12) 0.0212(12) -0.0032(9) -0.0020(9) -0.0053(9)
C42C 0.0330(16) 0.0254(13) 0.0227(13) -0.0036(10) -0.0008(11) -0.0110(12)
C43C 0.0428(19) 0.0258(14) 0.0376(17) -0.0035(12) 0.0013(14) -0.0153(13)
C44C 0.0315(16) 0.0303(15) 0.0406(17) -0.0149(13) 0.0001(13) -0.0132(12)
C45C 0.0365(18) 0.0437(17) 0.0269(15) -0.0135(13) -0.0050(12) -0.0118(14)
C46C 0.0321(16) 0.0320(14) 0.0191(13) -0.0019(11) -0.0032(11) -0.0116(12)
B1B 0.0204(15) 0.0238(14) 0.0145(13) -0.0029(10) -0.0016(10) -0.0043(11)
B1'B 0.0219(16) 0.0349(17) 0.0189(14) -0.0097(12) 0.0007(11) -0.0083(13)
B2B 0.0148(13) 0.0217(13) 0.0187(13) -0.0023(10) -0.0035(10) -0.0048(10)
B2'B 0.0206(16) 0.048(2) 0.0266(16) -0.0184(14) 0.0021(12) -0.0081(14)
B3B 0.0227(15) 0.0201(13) 0.0180(13) -0.0023(10) -0.0070(11) -0.0063(11)
B3'B 0.0205(15) 0.0359(17) 0.0190(14) -0.0077(12) 0.0001(11) -0.0091(13)
B4B 0.0264(16) 0.0198(13) 0.0175(13) -0.0034(10) -0.0022(11) -0.0071(11)
B5B 0.0151(13) 0.0179(12) 0.0154(12) 0.0013(10) -0.0018(10) -0.0040(10)
B5'B 0.0175(15) 0.0449(19) 0.0209(15) -0.0151(13) -0.0011(11) -0.0039(13)
Pd6B 0.01285(9) 0.02213(9) 0.01534(9) -0.00541(7) -0.00243(7) -0.00419(7)
B6'B 0.0249(17) 0.0372(18) 0.0360(18) -0.0160(15) -0.0066(14) 0.0053(14)
B7B 0.0161(14) 0.0201(13) 0.0170(13) -0.0038(10) -0.0061(10) -0.0051(10)
B7'B 0.0259(17) 0.0325(17) 0.0333(18) -0.0154(14) -0.0016(13) -0.0028(13)
B8B 0.0194(14) 0.0203(13) 0.0192(13) -0.0017(10) -0.0070(11) -0.0065(11)
B8'B 0.0218(16) 0.0316(16) 0.0225(15) -0.0108(12) -0.0023(12) -0.0074(12)
Pd9B 0.01752(10) 0.01736(9) 0.01674(9) -0.00087(7) -0.00233(7) -0.00487(7)
B9'B 0.0215(15) 0.0263(14) 0.0165(13) -0.0061(11) -0.0054(11) -0.0062(12)
B10B 0.0182(14) 0.0202(13) 0.0205(14) -0.0033(11) -0.0021(11) -0.0026(11)
P11B 0.0138(3) 0.0189(3) 0.0201(3) -0.0015(2) -0.0011(2) -0.0043(2)
C12B 0.0162(13) 0.0303(14) 0.0330(15) 0.0019(11) -0.0071(11) -0.0050(11)
C13B 0.0207(14) 0.0316(14) 0.0320(15) -0.0088(12) 0.0073(11) -0.0065(11)
C14B 0.0211(13) 0.0198(12) 0.0177(12) -0.0043(9) 0.0001(9) -0.0054(10)
C15B 0.0212(14) 0.0283(14) 0.0371(16) -0.0038(12) -0.0063(12) -0.0060(11)
C16B 0.0326(17) 0.0328(16) 0.0451(19) -0.0097(13) -0.0037(14) -0.0165(13)
C17B 0.0421(19) 0.0220(14) 0.0378(17) -0.0069(12) 0.0000(14) -0.0104(13)
C18B 0.0361(18) 0.0243(14) 0.0437(18) -0.0058(12) -0.0139(14) 0.0001(12)
C19B 0.0279(15) 0.0244(13) 0.0300(14) -0.0049(11) -0.0117(11) -0.0061(11)
P20B 0.0238(4) 0.0395(4) 0.0233(4) -0.0138(3) -0.0001(3) -0.0140(3)
C21B 0.0407(19) 0.0453(18) 0.0355(17) -0.0228(14) -0.0040(14) -0.0087(15)
C22B 0.0357(19) 0.062(2) 0.0392(18) -0.0087(16) -0.0012(14) -0.0288(17)
C23B 0.0223(14) 0.0441(17) 0.0266(14) -0.0164(12) -0.0023(11) -0.0157(12)
C24B 0.0325(17) 0.0483(18) 0.0280(15) -0.0134(13) -0.0015(12) -0.0160(14)
C25B 0.047(2) 0.051(2) 0.0295(16) -0.0100(14) -0.0110(14) -0.0199(16)
C26B 0.047(2) 0.053(2) 0.046(2) -0.0092(16) -0.0221(17) -0.0195(17)
C27B 0.0313(19) 0.058(2) 0.055(2) -0.0252(18) -0.0083(16) -0.0035(16)
C28B 0.0294(17) 0.058(2) 0.0298(16) -0.0184(15) -0.0012(13) -0.0118(15)
P29B 0.0214(3) 0.0177(3) 0.0236(3) -0.0017(2) -0.0035(3) -0.0018(2)
C30B 0.0373(17) 0.0187(13) 0.0403(17) -0.0009(11) -0.0100(13) -0.0044(12)
C31B 0.0307(16) 0.0251(14) 0.0340(16) -0.0026(12) 0.0011(12) 0.0055(12)
C32B 0.0193(13) 0.0222(12) 0.0256(13) -0.0004(10) -0.0040(10) -0.0044(10)
C33B 0.0276(15) 0.0279(14) 0.0287(15) -0.0015(11) -0.0086(11) -0.0028(11)
C34B 0.0374(18) 0.0363(16) 0.0321(16) -0.0063(13) -0.0105(13) -0.0089(13)
C35B 0.0391(19) 0.0472(19) 0.0266(15) 0.0055(13) -0.0111(13) -0.0202(15)
C36B 0.0298(16) 0.0384(17) 0.0350(17) 0.0134(13) -0.0133(13) -0.0105(13)
C37B 0.0262(15) 0.0253(14) 0.0346(16) 0.0031(11) -0.0096(12) -0.0031(11)
P38B 0.0220(3) 0.0222(3) 0.0174(3) -0.0012(2) -0.0011(2) -0.0083(3)
C39B 0.0307(16) 0.0306(15) 0.0322(16) -0.0018(12) 0.0071(12) -0.0074(12)
C40B 0.0385(18) 0.0494(18) 0.0202(14) -0.0005(12) -0.0020(12) -0.0221(15)
C41B 0.0187(13) 0.0221(12) 0.0253(13) -0.0019(10) -0.0044(10) -0.0056(10)
C42B 0.0332(17) 0.0267(14) 0.0294(15) -0.0020(11) 0.0027(12) -0.0115(12)
C43B 0.0399(19) 0.0278(15) 0.053(2) -0.0017(14) 0.0087(16) -0.0164(14)
C44B 0.0335(18) 0.0321(16) 0.064(2) -0.0218(16) 0.0000(16) -0.0144(14)
C45B 0.0370(18) 0.0392(17) 0.0411(18) -0.0197(14) -0.0103(14) -0.0069(14)
C46B 0.0314(16) 0.0325(15) 0.0249(14) -0.0034(11) -0.0044(12) -0.0086(12)
B1A 0.0194(14) 0.0239(14) 0.0171(13) -0.0042(11) -0.0030(11) -0.0046(11)
B1'A 0.0221(16) 0.0327(16) 0.0201(14) -0.0101(12) -0.0022(11) -0.0078(12)
B2A 0.0158(14) 0.0207(13) 0.0208(14) -0.0028(11) -0.0040(10) -0.0035(11)
B2'A 0.0217(16) 0.0453(19) 0.0228(15) -0.0205(14) -0.0026(12) 0.0005(14)
B3A 0.0201(15) 0.0238(14) 0.0164(13) -0.0035(11) -0.0058(11) -0.0037(11)
B3'A 0.0238(16) 0.0271(15) 0.0193(14) -0.0060(11) -0.0042(11) -0.0049(12)
B4A 0.0192(14) 0.0190(13) 0.0187(13) -0.0041(10) -0.0024(10) -0.0040(11)
B5A 0.0126(13) 0.0163(12) 0.0183(13) 0.0008(10) -0.0007(10) -0.0024(10)
B5'A 0.0237(17) 0.0361(18) 0.0284(16) -0.0163(14) -0.0104(13) 0.0057(13)
Pd6A 0.01472(9) 0.01981(9) 0.01750(9) -0.00614(7) -0.00474(7) -0.00208(7)
B6'A 0.042(2) 0.0341(18) 0.0354(19) -0.0179(15) -0.0212(16) 0.0127(16)
B7'A 0.0354(19) 0.0244(15) 0.0282(16) -0.0112(13) -0.0100(14) 0.0036(13)
B7A 0.0175(14) 0.0201(13) 0.0193(13) -0.0043(10) -0.0060(10) -0.0019(11)
B8A 0.0179(14) 0.0193(13) 0.0201(14) -0.0033(10) -0.0048(11) -0.0031(11)
B8'A 0.0224(16) 0.0267(15) 0.0220(15) -0.0046(12) -0.0047(11) -0.0054(12)
Pd9A 0.01659(9) 0.01612(9) 0.01856(9) -0.00220(7) -0.00150(7) -0.00376(7)
B9'A 0.0217(15) 0.0207(14) 0.0241(15) -0.0079(11) -0.0065(11) 0.0012(11)
B10A 0.0216(15) 0.0168(13) 0.0162(13) -0.0018(10) -0.0010(10) -0.0040(11)
P11A 0.0152(3) 0.0184(3) 0.0232(3) -0.0007(2) -0.0033(2) -0.0045(2)
C12A 0.0205(14) 0.0236(13) 0.0366(16) 0.0030(11) -0.0080(11) -0.0047(11)
C13A 0.0264(16) 0.0387(16) 0.0317(16) -0.0041(13) 0.0048(12) -0.0116(13)
C14A 0.0221(14) 0.0200(12) 0.0290(14) -0.0011(10) -0.0066(11) -0.0073(10)
C15A 0.0357(18) 0.0230(14) 0.060(2) -0.0022(14) -0.0267(16) -0.0033(12)
C16A 0.056(2) 0.0209(15) 0.093(3) -0.0050(17) -0.040(2) 0.0046(15)
C17A 0.059(2) 0.0189(14) 0.084(3) -0.0098(16) -0.034(2) -0.0031(15)
C18A 0.0365(18) 0.0322(16) 0.051(2) -0.0073(14) -0.0176(15) -0.0111(14)
C19A 0.0197(14) 0.0272(14) 0.0406(17) -0.0078(12) -0.0067(12) -0.0036(11)
P20A 0.0209(4) 0.0345(4) 0.0211(3) -0.0084(3) -0.0064(3) -0.0052(3)
C21A 0.0379(18) 0.0387(16) 0.0240(14) -0.0029(12) -0.0090(12) -0.0056(13)
C22A 0.0225(16) 0.059(2) 0.0367(17) -0.0177(15) -0.0046(13) 0.0007(14)
C23A 0.0255(15) 0.0370(15) 0.0259(14) -0.0031(12) -0.0114(11) -0.0086(12)
C24A 0.043(2) 0.050(2) 0.0367(18) -0.0040(15) -0.0078(15) -0.0174(16)
C25A 0.055(2) 0.053(2) 0.060(3) 0.0070(19) -0.021(2) -0.0305(19)
C26A 0.059(3) 0.0382(19) 0.063(3) -0.0056(17) -0.029(2) -0.0141(17)
C27A 0.057(2) 0.0422(19) 0.045(2) -0.0176(16) -0.0098(17) -0.0102(17)
C28A 0.044(2) 0.0396(17) 0.0360(17) -0.0108(14) -0.0056(14) -0.0120(15)
P29A 0.0197(3) 0.0172(3) 0.0257(3) -0.0026(3) -0.0011(3) -0.0009(2)
C30A 0.0299(16) 0.0193(13) 0.0375(16) -0.0037(11) -0.0018(12) -0.0043(11)
C31A 0.0268(15) 0.0274(14) 0.0338(16) -0.0042(12) 0.0063(12) 0.0018(12)
C32A 0.0198(13) 0.0223(12) 0.0269(14) -0.0011(10) -0.0022(10) -0.0044(10)
C33A 0.0350(17) 0.0243(14) 0.0347(16) -0.0057(12) -0.0137(13) 0.0003(12)
C34A 0.048(2) 0.0378(17) 0.0349(17) -0.0099(13) -0.0166(15) -0.0025(15)
C35A 0.0403(19) 0.0463(19) 0.0295(16) 0.0091(14) -0.0156(14) -0.0171(15)
C36A 0.0287(17) 0.0384(17) 0.0436(18) 0.0151(14) -0.0113(14) -0.0087(13)
C37A 0.0275(16) 0.0246(14) 0.0402(17) 0.0038(12) -0.0060(13) -0.0005(12)
P38A 0.0202(3) 0.0211(3) 0.0201(3) -0.0007(2) -0.0012(2) -0.0054(3)
C39A 0.0362(17) 0.0385(16) 0.0213(14) -0.0028(12) -0.0037(12) -0.0115(13)
C40A 0.0245(15) 0.0287(15) 0.0397(17) 0.0027(12) 0.0063(12) -0.0025(12)
C41A 0.0157(13) 0.0254(13) 0.0242(13) -0.0015(10) -0.0030(10) -0.0043(10)
C42A 0.0290(15) 0.0250(13) 0.0266(14) -0.0001(11) -0.0009(11) -0.0076(11)
C43A 0.0413(19) 0.0255(14) 0.0411(18) -0.0007(13) 0.0054(14) -0.0131(13)
C44A 0.0289(17) 0.0332(16) 0.051(2) -0.0155(14) 0.0001(14) -0.0115(13)
C45A 0.0386(18) 0.0411(17) 0.0328(16) -0.0122(13) -0.0076(13) -0.0107(14)
C46A 0.0371(17) 0.0304(14) 0.0241(14) -0.0003(11) -0.0063(12) -0.0110(12)
B1 0.0218(15) 0.0229(14) 0.0179(13) -0.0049(11) -0.0015(11) -0.0027(11)
B1' 0.0244(17) 0.058(2) 0.0199(15) -0.0120(15) 0.0011(12) -0.0112(16)
B2' 0.0245(19) 0.073(3) 0.045(2) -0.039(2) -0.0068(16) 0.0129(19)
B2 0.0186(14) 0.0195(13) 0.0171(13) -0.0007(10) -0.0044(10) -0.0022(11)
B3' 0.0214(17) 0.065(2) 0.0212(16) -0.0179(16) -0.0007(12) -0.0033(16)
B3 0.0225(15) 0.0197(13) 0.0216(14) -0.0022(11) -0.0059(11) -0.0038(11)
B4 0.0231(16) 0.0204(14) 0.0241(15) -0.0058(11) -0.0019(11) -0.0043(11)
B5' 0.0241(17) 0.047(2) 0.0344(18) -0.0207(16) -0.0100(14) 0.0074(15)
B5 0.0137(13) 0.0210(13) 0.0193(13) 0.0002(10) 0.0001(10) -0.0034(10)
B6' 0.054(3) 0.041(2) 0.055(3) -0.0262(19) -0.029(2) 0.0132(19)
Pd6 0.01314(9) 0.02332(9) 0.01634(9) -0.00450(7) -0.00277(7) -0.00159(7)
B7' 0.045(2) 0.048(2) 0.050(2) -0.0325(19) -0.0188(19) 0.0076(19)
B7 0.0157(14) 0.0221(14) 0.0226(14) -0.0055(11) -0.0059(11) -0.0031(11)
B8' 0.0237(17) 0.0411(18) 0.0218(15) -0.0132(13) -0.0062(12) 0.0000(14)
B8 0.0192(15) 0.0212(14) 0.0234(15) -0.0013(11) -0.0063(11) -0.0051(11)
B9' 0.0272(17) 0.0380(18) 0.0201(15) -0.0046(13) -0.0076(12) -0.0030(14)
Pd9 0.01693(10) 0.01736(9) 0.02301(10) 0.00031(7) -0.00302(7) -0.00358(7)
B10 0.0226(15) 0.0197(13) 0.0206(14) -0.0024(11) -0.0004(11) -0.0033(11)
P11 0.0144(3) 0.0185(3) 0.0231(3) -0.0008(2) 0.0010(2) -0.0022(2)
C12 0.0200(14) 0.0336(15) 0.0423(18) 0.0070(13) -0.0100(12) -0.0059(12)
C13 0.0306(16) 0.0270(14) 0.0402(17) -0.0096(12) 0.0134(13) -0.0069(12)
C14 0.0185(13) 0.0212(12) 0.0236(13) -0.0038(10) 0.0009(10) -0.0043(10)
C15 0.0316(16) 0.0245(14) 0.0404(17) -0.0045(12) -0.0125(13) -0.0057(12)
C16 0.0385(19) 0.0239(14) 0.056(2) -0.0045(14) -0.0147(16) -0.0001(13)
C17 0.0371(19) 0.0245(15) 0.060(2) -0.0166(14) -0.0024(16) -0.0066(13)
C18 0.0288(17) 0.0328(16) 0.050(2) -0.0118(14) -0.0063(14) -0.0108(13)
C19 0.0189(14) 0.0272(14) 0.0397(16) -0.0037(12) -0.0037(12) -0.0050(11)
P20 0.0273(4) 0.0664(6) 0.0279(4) -0.0158(4) -0.0108(3) -0.0051(4)
C21 0.025(2) 0.177(6) 0.065(3) -0.045(3) -0.0156(19) 0.016(3)
C22 0.081(3) 0.0413(19) 0.042(2) -0.0092(16) -0.031(2) -0.0080(19)
C23 0.0377(19) 0.060(2) 0.0362(18) 0.0036(15) -0.0200(15) -0.0258(16)
C24 0.123(5) 0.128(5) 0.051(3) 0.028(3) -0.034(3) -0.094(4)
C25 0.175(7) 0.119(5) 0.102(5) 0.056(4) -0.076(5) -0.119(5)
C26 0.120(5) 0.057(3) 0.116(5) 0.021(3) -0.084(4) -0.047(3)
C27 0.069(3) 0.044(2) 0.078(3) -0.010(2) -0.036(2) -0.001(2)
C28 0.043(2) 0.0349(17) 0.0436(19) -0.0029(14) -0.0105(15) -0.0048(14)
P29 0.0204(4) 0.0200(3) 0.0370(4) 0.0034(3) -0.0045(3) -0.0013(3)
C30 0.0232(16) 0.0299(15) 0.056(2) 0.0058(14) 0.0031(14) 0.0041(12)
C31 0.0305(17) 0.0218(14) 0.052(2) 0.0008(13) -0.0042(14) -0.0030(12)
C32 0.0258(15) 0.0279(14) 0.0384(17) 0.0093(12) -0.0128(12) -0.0103(12)
C33 0.044(2) 0.0303(16) 0.048(2) 0.0005(14) -0.0226(16) -0.0070(14)
C34 0.069(3) 0.0406(19) 0.055(2) -0.0029(17) -0.028(2) -0.0155(18)
C35 0.062(3) 0.054(2) 0.047(2) 0.0158(17) -0.0322(19) -0.035(2)
C36 0.037(2) 0.054(2) 0.053(2) 0.0278(18) -0.0240(17) -0.0222(17)
C37 0.0286(17) 0.0340(16) 0.050(2) 0.0166(14) -0.0121(14) -0.0059(13)
P38 0.0205(3) 0.0212(3) 0.0204(3) -0.0008(2) -0.0039(3) -0.0055(3)
C39 0.0275(16) 0.0305(15) 0.0350(16) 0.0004(12) 0.0019(12) -0.0009(12)
C40 0.0379(17) 0.0340(15) 0.0225(14) -0.0026(11) -0.0091(12) -0.0072(13)
C41 0.0192(13) 0.0252(13) 0.0226(13) -0.0018(10) -0.0037(10) -0.0047(10)
C42 0.0329(16) 0.0288(14) 0.0269(14) 0.0010(11) -0.0030(12) -0.0104(12)
C43 0.0395(19) 0.0329(16) 0.0427(18) 0.0010(13) 0.0006(14) -0.0190(14)
C44 0.0372(18) 0.0306(15) 0.0475(19) -0.0116(14) -0.0046(15) -0.0126(13)
C45 0.0385(18) 0.0425(17) 0.0302(16) -0.0135(13) -0.0032(13) -0.0133(14)
C46 0.0327(16) 0.0303(14) 0.0222(14) -0.0026(11) -0.0023(11) -0.0104(12)

loop_
_geom_bond_atom_site_label_1
_geom_bond_atom_site_label_2
_geom_bond_distance
_geom_bond_site_symmetry_2
_geom_bond_publ_flag
B1C B3C 1.751(4) . ?
B1C B4C 1.783(4) . ?
B1C B5C 1.784(4) . ?
B1C B10C 1.785(4) . ?
B1C B2C 1.792(4) . ?
B1C H1C 1.04(3) . ?
B1'C B5'C 1.743(5) . ?
B1'C B3'C 1.772(4) . ?
B1'C B2'C 1.807(5) . ?
B1'C B9'C 1.853(4) . ?
B1'C Pd6C 2.252(3) . ?
B1'C H1'C 1.09(3) . ?
B2C B3C 1.763(4) . ?
B2C B5C 1.764(4) . ?
B2C B7C 1.770(4) . ?
B2C Pd6C 2.241(3) . ?
B2C H2C 1.09(3) . ?
B2'C B6'C 1.719(5) . ?
B2'C B3'C 1.761(5) . ?
B2'C B5'C 1.778(4) . ?
B2'C B7'C 1.801(5) . ?
B2'C H2'C 1.11(3) . ?
B3C B4C 1.767(4) . ?
B3C B8C 1.796(4) . ?
B3C B7C 1.796(4) . ?
B3C H3C 1.09(3) . ?
B3'C B8'C 1.730(4) . ?
B3'C B9'C 1.739(4) . ?
B3'C B7'C 1.758(5) . ?
B3'C H3'C 1.12(3) . ?
B4C B10C 1.768(4) . ?
B4C B8C 1.773(4) . ?
B4C Pd9C 2.235(3) . ?
B4C H4C 1.11(4) . ?
B5C B10C 1.854(4) . ?
B5C P11C 1.919(3) . ?
B5C Pd6C 2.205(3) . ?
B5C H51C 1.31(3) . ?
B5'C B6'C 1.805(5) . ?
B5'C Pd6C 2.298(3) . ?
B5'C H5'C 1.02(3) . ?
B5'C H56C 1.33(3) . ?
Pd6C B7C 2.214(3) . ?
Pd6C B9'C 2.365(3) . ?
Pd6C H9"C 1.78(3) . ?
B6'C B7'C 1.805(5) . ?
B6'C H6'C 1.00(3) . ?
B6'C H56C 1.22(4) . ?
B6'C H67C 1.26(3) . ?
B7C B8C 1.857(4) . ?
B7C H7C 1.11(3) . ?
B7C H78C 1.30(3) . ?
B7'C B8'C 1.882(5) . ?
B7'C H67C 1.26(3) . ?
B7'C H7'C 1.10(3) . ?
B8C Pd9C 2.244(3) . ?
B8C H78C 1.41(3) . ?
B8C H8C 1.09(3) . ?
B8'C B9'C 1.838(4) . ?
B8'C P20C 1.916(3) . ?
B8'C H8'C 1.04(3) . ?
Pd9C B10C 2.237(3) . ?
Pd9C P38C 2.3329(7) . ?
Pd9C P29C 2.3364(7) . ?
B9'C H9'C 1.02(3) . ?
B9'C H9"C 1.27(3) . ?
B10C H51C 1.42(3) . ?
B10C H10C 1.05(3) . ?
P11C C14C 1.810(3) . ?
P11C C13C 1.811(3) . ?
P11C C12C 1.811(3) . ?
C12C H12D 0.9800 . ?
C12C H12E 0.9800 . ?
C12C H12F 0.9800 . ?
C13C H13D 0.9800 . ?
C13C H13E 0.9800 . ?
C13C H13F 0.9800 . ?
C14C C19C 1.371(4) . ?
C14C C15C 1.394(4) . ?
C15C C16C 1.387(4) . ?
C15C H15C 0.9500 . ?
C16C C17C 1.352(5) . ?
C16C H16C 0.9500 . ?
C17C C18C 1.370(5) . ?
C17C H17C 0.9500 . ?
C18C C19C 1.396(5) . ?
C18C H18C 0.9500 . ?
C19C H19C 0.9500 . ?
P20C C22C 1.800(3) . ?
P20C C23C 1.806(3) . ?
P20C C21C 1.810(3) . ?
C21C H21J 0.9800 . ?
C21C H21K 0.9800 . ?
C21C H21L 0.9800 . ?
C22C H22G 0.9800 . ?
C22C H22H 0.9800 . ?
C22C H22I 0.9800 . ?
C23C C28C 1.390(4) . ?
C23C C24C 1.390(4) . ?
C24C C25C 1.379(5) . ?
C24C H24C 0.9500 . ?
C25C C26C 1.401(6) . ?
C25C H25C 0.9500 . ?
C26C C27C 1.372(5) . ?
C26C H26C 0.9500 . ?
C27C C28C 1.399(5) . ?
C27C H27C 0.9500 . ?
C28C H28C 0.9500 . ?
P29C C32C 1.820(3) . ?
P29C C30C 1.827(3) . ?
P29C C31C 1.829(3) . ?
C30C H30A 0.9800 . ?
C30C H30B 0.9800 . ?
C30C H30C 0.9800 . ?
C31C H31D 0.9800 . ?
C31C H31E 0.9800 . ?
C31C H31F 0.9800 . ?
C32C C33C 1.392(4) . ?
C32C C37C 1.394(4) . ?
C33C C34C 1.395(4) . ?
C33C H33C 0.9500 . ?
C34C C35C 1.383(4) . ?
C34C H34C 0.9500 . ?
C35C C36C 1.378(4) . ?
C35C H35C 0.9500 . ?
C36C C37C 1.391(4) . ?
C36C H36C 0.9500 . ?
C37C H37C 0.9500 . ?
P38C C40C 1.817(3) . ?
P38C C39C 1.822(3) . ?
P38C C41C 1.825(2) . ?
C39C H39D 0.9800 . ?
C39C H39E 0.9800 . ?
C39C H39F 0.9800 . ?
C40C H40A 0.9800 . ?
C40C H40B 0.9800 . ?
C40C H40C 0.9800 . ?
C41C C42C 1.393(4) . ?
C41C C46C 1.393(4) . ?
C42C C43C 1.397(4) . ?
C42C H42C 0.9500 . ?
C43C C44C 1.389(4) . ?
C43C H43C 0.9500 . ?
C44C C45C 1.375(4) . ?
C44C H44C 0.9500 . ?
C45C C46C 1.393(4) . ?
C45C H45C 0.9500 . ?
C46C H46C 0.9500 . ?
B1B B3B 1.755(4) . ?
B1B B10B 1.779(4) . ?
B1B B4B 1.782(4) . ?
B1B B5B 1.784(4) . ?
B1B B2B 1.792(4) . ?
B1B H1B 1.07(3) . ?
B1'B B5'B 1.750(5) . ?
B1'B B3'B 1.775(4) . ?
B1'B B2'B 1.810(5) . ?
B1'B B9'B 1.855(4) . ?
B1'B Pd6B 2.251(3) . ?
B1'B H1'B 1.12(3) . ?
B2B B3B 1.764(4) . ?
B2B B7B 1.766(4) . ?
B2B B5B 1.766(4) . ?
B2B Pd6B 2.233(3) . ?
B2B H2B 1.11(3) . ?
B2'B B6'B 1.716(5) . ?
B2'B B5'B 1.764(4) . ?
B2'B B3'B 1.774(5) . ?
B2'B B7'B 1.805(5) . ?
B2'B H2'B 1.04(3) . ?
B3B B4B 1.777(4) . ?
B3B B7B 1.794(4) . ?
B3B B8B 1.799(4) . ?
B3B H3B 1.06(3) . ?
B3'B B8'B 1.731(4) . ?
B3'B B9'B 1.738(4) . ?
B3'B B7'B 1.764(5) . ?
B3'B H3'B 1.04(3) . ?
B4B B10B 1.758(4) . ?
B4B B8B 1.778(4) . ?
B4B Pd9B 2.228(3) . ?
B4B H4B 1.16(3) . ?
B5B B10B 1.855(4) . ?
B5B P11B 1.915(3) . ?
B5B Pd6B 2.207(3) . ?
B5B H51B 1.32(3) . ?
B5'B B6'B 1.805(5) . ?
B5'B Pd6B 2.293(3) . ?
B5'B H5'B 1.14(3) . ?
B5'B H56B 1.29(3) . ?
Pd6B B7B 2.224(3) . ?
Pd6B B9'B 2.368(3) . ?
Pd6B H9"B 1.68(3) . ?
B6'B B7'B 1.816(5) . ?
B6'B H56B 1.28(3) . ?
B6'B H6'B 1.13(3) . ?
B6'B H67B 1.30(4) . ?
B7B B8B 1.870(4) . ?
B7B H7B 1.10(3) . ?
B7B H78B 1.33(3) . ?
B7'B B8'B 1.880(5) . ?
B7'B H7'B 1.06(3) . ?
B7'B H67B 1.35(4) . ?
B8B Pd9B 2.241(3) . ?
B8B H78B 1.39(3) . ?
B8B H8B 1.11(3) . ?
B8'B B9'B 1.846(4) . ?
B8'B P20B 1.928(3) . ?
B8'B H8'B 1.05(3) . ?
Pd9B B10B 2.226(3) . ?
Pd9B P38B 2.3275(7) . ?
Pd9B P29B 2.3361(7) . ?
B9'B H9'B 1.08(3) . ?
B9'B H9"B 1.18(3) . ?
B10B H51B 1.39(3) . ?
B10B H10B 1.09(3) . ?
P11B C14B 1.806(2) . ?
P11B C12B 1.812(3) . ?
P11B C13B 1.812(3) . ?
C12B H12J 0.9800 . ?
C12B H12K 0.9800 . ?
C12B H12L 0.9800 . ?
C13B H13J 0.9800 . ?
C13B H13K 0.9800 . ?
C13B H13L 0.9800 . ?
C14B C15B 1.392(4) . ?
C14B C19B 1.396(4) . ?
C15B C16B 1.384(4) . ?
C15B H15B 0.9500 . ?
C16B C17B 1.383(4) . ?
C16B H16B 0.9500 . ?
C17B C18B 1.385(4) . ?
C17B H17B 0.9500 . ?
C18B C19B 1.389(4) . ?
C18B H18B 0.9500 . ?
C19B H19B 0.9500 . ?
P20B C23B 1.800(3) . ?
P20B C22B 1.802(3) . ?
P20B C21B 1.806(3) . ?
C21B H21G 0.9800 . ?
C21B H21H 0.9800 . ?
C21B H21I 0.9800 . ?
C22B H22J 0.9800 . ?
C22B H22K 0.9800 . ?
C22B H22L 0.9800 . ?
C23B C24B 1.397(4) . ?
C23B C28B 1.401(4) . ?
C24B C25B 1.386(5) . ?
C24B H24B 0.9500 . ?
C25B C26B 1.389(5) . ?
C25B H25B 0.9500 . ?
C26B C27B 1.384(5) . ?
C26B H26B 0.9500 . ?
C27B C28B 1.388(5) . ?
C27B H27B 0.9500 . ?
C28B H28B 0.9500 . ?
P29B C32B 1.820(3) . ?
P29B C31B 1.830(3) . ?
P29B C30B 1.832(3) . ?
C30B H30J 0.9800 . ?
C30B H30K 0.9800 . ?
C30B H30L 0.9800 . ?
C31B H31J 0.9800 . ?
C31B H31K 0.9800 . ?
C31B H31L 0.9800 . ?
C32B C33B 1.395(4) . ?
C32B C37B 1.398(4) . ?
C33B C34B 1.389(4) . ?
C33B H33B 0.9500 . ?
C34B C35B 1.385(4) . ?
C34B H34B 0.9500 . ?
C35B C36B 1.378(5) . ?
C35B H35B 0.9500 . ?
C36B C37B 1.391(4) . ?
C36B H36B 0.9500 . ?
C37B H37B 0.9500 . ?
P38B C40B 1.815(3) . ?
P38B C39B 1.819(3) . ?
P38B C41B 1.823(3) . ?
C39B H39G 0.9800 . ?
C39B H39H 0.9800 . ?
C39B H39I 0.9800 . ?
C40B H40J 0.9800 . ?
C40B H40K 0.9800 . ?
C40B H40L 0.9800 . ?
C41B C42B 1.390(4) . ?
C41B C46B 1.397(4) . ?
C42B C43B 1.399(4) . ?
C42B H42B 0.9500 . ?
C43B C44B 1.384(5) . ?
C43B H43B 0.9500 . ?
C44B C45B 1.384(5) . ?
C44B H44B 0.9500 . ?
C45B C46B 1.388(4) . ?
C45B H45B 0.9500 . ?
C46B H46B 0.9500 . ?
B1A B3A 1.756(4) . ?
B1A B4A 1.783(4) . ?
B1A B5A 1.785(4) . ?
B1A B10A 1.788(4) . ?
B1A B2A 1.790(4) . ?
B1A H1A 1.05(3) . ?
B1'A B5'A 1.747(5) . ?
B1'A B3'A 1.772(4) . ?
B1'A B2'A 1.808(4) . ?
B1'A B9'A 1.856(4) . ?
B1'A Pd6A 2.231(3) . ?
B1'A H1'A 1.14(3) . ?
B2A B5A 1.763(4) . ?
B2A B3A 1.766(4) . ?
B2A B7A 1.775(4) . ?
B2A Pd6A 2.226(3) . ?
B2A H2A 1.09(3) . ?
B2'A B6'A 1.704(6) . ?
B2'A B5'A 1.764(4) . ?
B2'A B3'A 1.771(5) . ?
B2'A B7'A 1.791(5) . ?
B2'A H2'A 1.07(3) . ?
B3A B4A 1.777(4) . ?
B3A B7A 1.790(4) . ?
B3A B8A 1.803(4) . ?
B3A H3A 1.06(3) . ?
B3'A B8'A 1.734(4) . ?
B3'A B9'A 1.737(4) . ?
B3'A B7'A 1.744(4) . ?
B3'A H3'A 1.12(3) . ?
B4A B10A 1.754(4) . ?
B4A B8A 1.774(4) . ?
B4A Pd9A 2.245(3) . ?
B4A H4A 1.10(3) . ?
B5A B10A 1.854(4) . ?
B5A P11A 1.911(3) . ?
B5A Pd6A 2.206(3) . ?
B5A H51A 1.29(3) . ?
B5'A B6'A 1.795(5) . ?
B5'A Pd6A 2.292(3) . ?
B5'A H5'A 1.11(3) . ?
B5'A H56A 1.26(4) . ?
Pd6A B7A 2.207(3) . ?
Pd6A B9'A 2.356(3) . ?
Pd6A H9"A 1.79(4) . ?
B6'A B7'A 1.824(5) . ?
B6'A H56A 1.27(4) . ?
B6'A H6'A 1.06(3) . ?
B6'A H67A 1.33(3) . ?
B7'A B8'A 1.875(5) . ?
B7'A H67A 1.31(3) . ?
B7'A H7'A 1.09(3) . ?
B7A B8A 1.862(4) . ?
B7A H7A 1.02(3) . ?
B7A H78A 1.35(3) . ?
B8A Pd9A 2.251(3) . ?
B8A H8A 1.09(3) . ?
B8A H78A 1.25(3) . ?
B8'A B9'A 1.841(4) . ?
B8'A P20A 1.906(3) . ?
B8'A H8'A 1.02(3) . ?
Pd9A B10A 2.229(3) . ?
Pd9A P38A 2.3406(7) . ?
Pd9A P29A 2.3434(7) . ?
B9'A H9'A 1.12(3) . ?
B9'A H9"A 1.19(4) . ?
B10A H51A 1.32(3) . ?
B10A H10A 1.06(3) . ?
P11A C12A 1.804(3) . ?
P11A C13A 1.804(3) . ?
P11A C14A 1.814(3) . ?
C12A H12A 0.9800 . ?
C12A H12B 0.9800 . ?
C12A H12C 0.9800 . ?
C13A H13A 0.9800 . ?
C13A H13B 0.9800 . ?
C13A H13C 0.9800 . ?
C14A C15A 1.390(4) . ?
C14A C19A 1.397(4) . ?
C15A C16A 1.397(4) . ?
C15A H15A 0.9500 . ?
C16A C17A 1.381(5) . ?
C16A H16A 0.9500 . ?
C17A C18A 1.369(5) . ?
C17A H17A 0.9500 . ?
C18A C19A 1.378(4) . ?
C18A H18A 0.9500 . ?
C19A H19A 0.9500 . ?
P20A C21A 1.806(3) . ?
P20A C22A 1.809(3) . ?
P20A C23A 1.809(3) . ?
C21A H21A 0.9800 . ?
C21A H21B 0.9800 . ?
C21A H21C 0.9800 . ?
C22A H22A 0.9800 . ?
C22A H22B 0.9800 . ?
C22A H22C 0.9800 . ?
C23A C28A 1.387(4) . ?
C23A C24A 1.392(4) . ?
C24A C25A 1.388(5) . ?
C24A H24A 0.9500 . ?
C25A C26A 1.373(6) . ?
C25A H25A 0.9500 . ?
C26A C27A 1.378(5) . ?
C26A H26A 0.9500 . ?
C27A C28A 1.396(4) . ?
C27A H27A 0.9500 . ?
C28A H28A 0.9500 . ?
P29A C31A 1.824(3) . ?
P29A C32A 1.825(3) . ?
P29A C30A 1.826(3) . ?
C30A H30D 0.9800 . ?
C30A H30E 0.9800 . ?
C30A H30F 0.9800 . ?
C31A H31A 0.9800 . ?
C31A H31B 0.9800 . ?
C31A H31C 0.9800 . ?
C32A C33A 1.387(4) . ?
C32A C37A 1.393(4) . ?
C33A C34A 1.386(4) . ?
C33A H33A 0.9500 . ?
C34A C35A 1.391(4) . ?
C34A H34A 0.9500 . ?
C35A C36A 1.374(5) . ?
C35A H35A 0.9500 . ?
C36A C37A 1.384(4) . ?
C36A H36A 0.9500 . ?
C37A H37A 0.9500 . ?
P38A C40A 1.817(3) . ?
P38A C41A 1.822(3) . ?
P38A C39A 1.827(3) . ?
C39A H39A 0.9800 . ?
C39A H39B 0.9800 . ?
C39A H39C 0.9800 . ?
C40A H40D 0.9800 . ?
C40A H40E 0.9800 . ?
C40A H40F 0.9800 . ?
C41A C46A 1.384(4) . ?
C41A C42A 1.400(4) . ?
C42A C43A 1.395(4) . ?
C42A H42A 0.9500 . ?
C43A C44A 1.390(5) . ?
C43A H43A 0.9500 . ?
C44A C45A 1.386(5) . ?
C44A H44A 0.9500 . ?
C45A C46A 1.389(4) . ?
C45A H45A 0.9500 . ?
C46A H46A 0.9500 . ?
B1 B3 1.763(4) . ?
B1 B4 1.776(4) . ?
B1 B10 1.788(4) . ?
B1 B5 1.788(4) . ?
B1 B2 1.795(4) . ?
B1 H1 1.11(3) . ?
B1' B5' 1.746(5) . ?
B1' B3' 1.766(5) . ?
B1' B2' 1.815(6) . ?
B1' B9' 1.852(5) . ?
B1' Pd6 2.231(3) . ?
B1' H1' 1.05(3) . ?
B2' B6' 1.711(7) . ?
B2' B5' 1.763(5) . ?
B2' B3' 1.774(5) . ?
B2' B7' 1.800(6) . ?
B2' H2' 1.04(4) . ?
B2 B3 1.763(4) . ?
B2 B5 1.766(4) . ?
B2 B7 1.774(4) . ?
B2 Pd6 2.213(3) . ?
B2 H2 1.07(3) . ?
B3' B8' 1.737(5) . ?
B3' B9' 1.746(5) . ?
B3' B7' 1.750(6) . ?
B3' H3' 1.11(3) . ?
B3 B4 1.772(4) . ?
B3 B7 1.797(4) . ?
B3 B8 1.800(4) . ?
B3 H3 1.13(3) . ?
B4 B10 1.761(4) . ?
B4 B8 1.777(4) . ?
B4 Pd9 2.238(3) . ?
B4 H4 1.12(3) . ?
B5' B6' 1.807(6) . ?
B5' Pd6 2.280(3) . ?
B5' H5' 1.11(4) . ?
B5' H56 1.32(3) . ?
B5 B10 1.849(4) . ?
B5 P11 1.917(3) . ?
B5 Pd6 2.199(3) . ?
B5 H51 1.24(3) . ?
B6' B7' 1.818(6) . ?
B6' H6' 1.06(4) . ?
B6' H56 1.32(3) . ?
B6' H67 1.26(4) . ?
Pd6 B7 2.209(3) . ?
Pd6 B9' 2.346(3) . ?
Pd6 H9" 1.78(4) . ?
B7' B8' 1.890(5) . ?
B7' H67 1.38(4) . ?
B7' H7' 1.06(3) . ?
B7 B8 1.868(4) . ?
B7 H7 1.09(3) . ?
B7 H78 1.31(3) . ?
B8' B9' 1.826(5) . ?
B8' P20 1.917(3) . ?
B8' H8' 1.00(4) . ?
B8 Pd9 2.262(3) . ?
B8 H8 1.03(3) . ?
B8 H78 1.24(3) . ?
B9' H9' 1.08(3) . ?
B9' H9" 1.17(4) . ?
Pd9 B10 2.234(3) . ?
Pd9 P38 2.3431(7) . ?
Pd9 P29 2.3432(7) . ?
B10 H51 1.34(3) . ?
B10 H10 1.09(3) . ?
P11 C13 1.806(3) . ?
P11 C12 1.807(3) . ?
P11 C14 1.810(3) . ?
C12 H12G 0.9800 . ?
C12 H12H 0.9800 . ?
C12 H12I 0.9800 . ?
C13 H13G 0.9800 . ?
C13 H13H 0.9800 . ?
C13 H13I 0.9800 . ?
C14 C15 1.389(4) . ?
C14 C19 1.395(4) . ?
C15 C16 1.396(4) . ?
C15 H15 0.9500 . ?
C16 C17 1.389(4) . ?
C16 H16 0.9500 . ?
C17 C18 1.372(5) . ?
C17 H17 0.9500 . ?
C18 C19 1.393(4) . ?
C18 H18 0.9500 . ?
C19 H19 0.9500 . ?
P20 C22 1.791(4) . ?
P20 C23 1.801(4) . ?
P20 C21 1.809(4) . ?
C21 H21D 0.9800 . ?
C21 H21E 0.9800 . ?
C21 H21F 0.9800 . ?
C22 H22D 0.9800 . ?
C22 H22E 0.9800 . ?
C22 H22F 0.9800 . ?
C23 C28 1.375(5) . ?
C23 C24 1.388(5) . ?
C24 C25 1.388(8) . ?
C24 H24 0.9500 . ?
C25 C26 1.383(9) . ?
C25 H25 0.9500 . ?
C26 C27 1.352(6) . ?
C26 H26 0.9500 . ?
C27 C28 1.395(5) . ?
C27 H27 0.9500 . ?
C28 H28 0.9500 . ?
P29 C30 1.825(3) . ?
P29 C31 1.830(3) . ?
P29 C32 1.831(3) . ?
C30 H30G 0.9800 . ?
C30 H30H 0.9800 . ?
C30 H30I 0.9800 . ?
C31 H31G 0.9800 . ?
C31 H31H 0.9800 . ?
C31 H31I 0.9800 . ?
C32 C33 1.378(5) . ?
C32 C37 1.395(4) . ?
C33 C34 1.396(5) . ?
C33 H33 0.9500 . ?
C34 C35 1.393(5) . ?
C34 H34 0.9500 . ?
C35 C36 1.362(6) . ?
C35 H35 0.9500 . ?
C36 C37 1.387(5) . ?
C36 H36 0.9500 . ?
C37 H37 0.9500 . ?
P38 C41 1.825(3) . ?
P38 C39 1.830(3) . ?
P38 C40 1.836(3) . ?
C39 H39J 0.9800 . ?
C39 H39K 0.9800 . ?
C39 H39L 0.9800 . ?
C40 H40G 0.9800 . ?
C40 H40H 0.9800 . ?
C40 H40I 0.9800 . ?
C41 C42 1.392(4) . ?
C41 C46 1.399(4) . ?
C42 C43 1.395(4) . ?
C42 H42 0.9500 . ?
C43 C44 1.385(5) . ?
C43 H43 0.9500 . ?
C44 C45 1.378(4) . ?
C44 H44 0.9500 . ?
C45 C46 1.391(4) . ?
C45 H45 0.9500 . ?
C46 H46 0.9500 . ?
